data_4002930
loop_
_publ_author_name
'Gvozdetskyi, Volodymyr'
'Owens-Baird, Bryan'
'Hong, Sangki'
'Cox, Tori'
'Bhaskar, Gourab'
'Harmer, Colin'
'Sun, Yang'
'Zhang, Feng'
'Wang, Cai-Zhuang'
'Ho, Kai-Ming'
'Zaikina, Julia V.'

_publ_section_title
;
 From NaZn4Sb3 to HT-Na1--xZn4--ySb3: Panoramic Hydride Synthesis,
 Structural Diversity, and Thermoelectric Properties
;
_journal_name_full 'Chemistry of Materials'
_journal_paper_doi 10.1021/acs.chemmater.9b02239
_journal_year 2019
_chemical_formula_moiety 'Na1-x, Zn4-ySb3'
_chemical_formula_sum 'Na1.27 Sb4 Zn5.15'
_chemical_formula_weight 853.10
_chemical_name_common 'sodium zinc zntimonide'
_chemical_name_systematic 'sodium zinc zntimonide'
_space_group_crystal_system monoclinic
_space_group_IT_number 14
_space_group_name_Hall '-P 2ybc'
_space_group_name_H-M_alt 'P 1 21/c 1'
_symmetry_space_group_name_Hall '-P 2ybc'
_symmetry_space_group_name_H-M 'P 1 21/c 1'
_audit_creation_method SHELXL-2016/6
_cell_angle_alpha 90
_cell_angle_beta 90.402(5)
_cell_angle_gamma 90
_cell_formula_units_Z 24
_cell_length_a 19.508(3)
_cell_length_b 14.708(3)
_cell_length_c 20.736(4)
_cell_measurement_reflns_used 104502
_cell_measurement_temperature 100(2)
_cell_measurement_theta_max 28.749
_cell_measurement_theta_min 2.301
_cell_volume 5949.5(19)
_computing_cell_refinement 'SAINT (8.34a) (Bruker, 2013)'
_computing_data_collection 'Apex3 (2016.9) (Bruker, 2016)'
_computing_data_reduction 'SAINT (8.34a) (Bruker, 2013)'
_computing_molecular_graphics 'Bruker SHELXTL'
_computing_publication_material 'Bruker SHELXTL'
_computing_structure_refinement 'SHELXL-2016/6 (Sheldrick, 2016)'
_computing_structure_solution 'SHELXT 2014/5 (Sheldrick, 2014)'
_diffrn_ambient_temperature 100(2)
_diffrn_measured_fraction_theta_full 0.999
_diffrn_measured_fraction_theta_max 0.985
_diffrn_measurement_device_type 'Bruker Photon100 CMOS'
_diffrn_radiation_type MoK\a
_diffrn_radiation_wavelength 0.71073
_diffrn_reflns_av_R_equivalents 0.0384
_diffrn_reflns_av_unetI/netI 0.0249
_diffrn_reflns_Laue_measured_fraction_full 0.999
_diffrn_reflns_Laue_measured_fraction_max 0.985
_diffrn_reflns_limit_h_max 24
_diffrn_reflns_limit_h_min -26
_diffrn_reflns_limit_k_max 19
_diffrn_reflns_limit_k_min -19
_diffrn_reflns_limit_l_max 28
_diffrn_reflns_limit_l_min -26
_diffrn_reflns_number 104502
_diffrn_reflns_point_group_measured_fraction_full 0.999
_diffrn_reflns_point_group_measured_fraction_max 0.985
_diffrn_reflns_theta_full 25.242
_diffrn_reflns_theta_max 28.749
_diffrn_reflns_theta_min 2.301
_diffrn_source Micro-source
_exptl_absorpt_coefficient_mu 22.924
_exptl_absorpt_correction_T_max 0.0485
_exptl_absorpt_correction_T_min 0.0178
_exptl_absorpt_correction_type multi-scan
_exptl_absorpt_process_details
;
 SADABS 2016/2: Krause, L., Herbst-Irmer, R., Sheldrick G.M. & Stalke D.,
 J. Appl. Cryst. 48 (2015) 3-10
;
_exptl_crystal_colour 'metallic silver'
_exptl_crystal_density_diffrn 5.714
_exptl_crystal_description block
_exptl_crystal_F_000 8942
_exptl_crystal_recrystallization_method 'From the Melt'
_exptl_crystal_size_max 0.400
_exptl_crystal_size_mid 0.300
_exptl_crystal_size_min 0.200
_exptl_transmission_factor_max 0.0485
_exptl_transmission_factor_min 0.0178
_refine_diff_density_max 2.987
_refine_diff_density_min -1.753
_refine_diff_density_rms 0.310
_refine_ls_extinction_method none
_refine_ls_goodness_of_fit_ref 1.133
_refine_ls_hydrogen_treatment undef
_refine_ls_matrix_type full
_refine_ls_number_parameters 602
_refine_ls_number_reflns 15401
_refine_ls_number_restraints 0
_refine_ls_restrained_S_all 1.133
_refine_ls_R_factor_all 0.0499
_refine_ls_R_factor_gt 0.0392
_refine_ls_shift/su_max 0.001
_refine_ls_shift/su_mean 0.000
_refine_ls_structure_factor_coef Fsqd
_refine_ls_weighting_details 'w=1/[\s^2^(Fo^2^)+(0.0240P)^2^+185.1393P] where P=(Fo^2^+2Fc^2^)/3'
_refine_ls_weighting_scheme calc
_refine_ls_wR_factor_gt 0.0864
_refine_ls_wR_factor_ref 0.0912
_reflns_Friedel_coverage 0.000
_reflns_number_gt 13212
_reflns_number_total 15401
_reflns_threshold_expression 'I > 2\s(I)'
_cod_data_source_file cm9b02239_si_002.cif
_cod_data_source_block HTNa1-xZn4-ySb3
_cod_original_cell_volume 5949.6(19)
_cod_database_code 4002930
_shelx_shelxl_version_number 2016/6
_shelx_space_group_comment
;
The symmetry employed for this shelxl refinement is uniquely defined
by the following loop, which should always be used as a source of
symmetry information in preference to the above space-group names.
They are only intended as comments.
;
_shelx_estimated_absorpt_t_min 0.039
_shelx_estimated_absorpt_t_max 0.091

loop_
_space_group_symop_operation_xyz
'x, y, z'
'-x, y+1/2, -z+1/2'
'-x, -y, -z'
'x, -y-1/2, z-1/2'

loop_
_atom_site_label
_atom_site_type_symbol
_atom_site_fract_x
_atom_site_fract_y
_atom_site_fract_z
_atom_site_U_iso_or_equiv
_atom_site_adp_type
_atom_site_occupancy
_atom_site_site_symmetry_order
_atom_site_calc_flag
_atom_site_refinement_flags_occupancy
Sb01 Sb 0.04289(3) 0.11780(5) 0.15935(3) 0.01156(13) Uani 1 1 d .
Sb02 Sb 0.04446(3) 0.62057(5) 0.15950(3) 0.01194(13) Uani 1 1 d .
Sb03 Sb 0.67521(3) 0.37728(5) 0.15270(3) 0.01169(13) Uani 1 1 d .
Sb04 Sb 0.17585(3) 0.12730(5) 0.35154(3) 0.01156(13) Uani 1 1 d .
Sb05 Sb 0.54409(3) 0.38534(5) 0.33886(3) 0.01211(13) Uani 1 1 d .
Sb06 Sb 0.45995(3) 0.38033(5) 0.15738(3) 0.01163(13) Uani 1 1 d .
Sb07 Sb 0.32664(3) 0.37886(5) 0.35140(3) 0.01191(13) Uani 1 1 d .
Sb08 Sb 0.08942(3) 0.37194(5) 0.28427(3) 0.01183(13) Uani 1 1 d .
Sb09 Sb 0.08608(3) 0.87472(5) 0.29380(3) 0.01186(13) Uani 1 1 d .
Sb10 Sb 0.59286(3) 0.13000(4) 0.21091(3) 0.01180(13) Uani 1 1 d .
Sb11 Sb 0.40464(3) 0.13339(5) 0.28479(3) 0.01236(13) Uani 1 1 d .
Sb12 Sb 0.17274(3) 0.62361(5) 0.35254(3) 0.01228(13) Uani 1 1 d .
Sb13 Sb 0.68440(3) 0.11946(5) 0.01137(3) 0.01222(13) Uani 1 1 d .
Sb14 Sb 0.08031(3) 0.62205(5) 0.55689(3) 0.01255(13) Uani 1 1 d .
Sb15 Sb 0.81084(4) 0.37283(5) 0.01142(3) 0.01267(13) Uani 1 1 d .
Sb16 Sb 0.42514(3) 0.13140(5) 0.05826(3) 0.01282(13) Uani 1 1 d .
Sb17 Sb 0.24854(4) 0.01667(7) 0.16924(4) 0.01199(17) Uani 0.955(3) 1 d P
Sb25 Sb 0.2525(10) 0.5149(16) 0.6669(10) 0.01199(17) Uani 0.045(3) 1 d P
Sb18 Sb 0.07598(3) 0.37190(5) 0.04981(3) 0.01232(13) Uani 1 1 d .
Sb19 Sb 0.19085(4) 0.37104(5) 0.48126(3) 0.01317(13) Uani 1 1 d .
Sb20 Sb 0.31418(3) 0.11471(5) 0.48770(3) 0.01218(13) Uani 1 1 d .
Sb21 Sb 0.24732(4) 0.27765(5) 0.16596(3) 0.01199(17) Uani 0.967(2) 1 d P
Sb26 Sb 0.2507(11) 0.2256(18) 0.1663(10) 0.01199(17) Uani 0.033(2) 1 d P
Sb22 Sb 0.57057(4) 0.12705(5) 0.43936(3) 0.01352(13) Uani 1 1 d .
Sb23 Sb 0.24746(4) 0.73713(5) 0.16767(3) 0.01408(13) Uani 1 1 d .
Sb24 Sb 0.24886(7) 0.47406(8) 0.16525(7) 0.0101(2) Uani 0.870(4) 1 d P
Sb27 Sb 0.2488(6) 0.4969(6) 0.1660(6) 0.0101(2) Uani 0.130(4) 1 d P
Zn1 Zn 0.56647(6) 0.30735(8) 0.22265(6) 0.0138(2) Uani 1 1 d .
Zn2 Zn 0.06902(6) 0.19350(8) 0.27629(6) 0.0144(2) Uani 1 1 d .
Zn3 Zn 0.13810(6) 0.03588(9) 0.23905(6) 0.0155(2) Uani 1 1 d .
Zn4 Zn 0.43640(6) 0.30727(8) 0.27783(6) 0.0143(2) Uani 1 1 d .
Zn5 Zn 0.36860(6) 0.29314(8) 0.08465(6) 0.0149(2) Uani 1 1 d .
Zn6 Zn 0.06634(6) 0.69584(8) 0.27633(6) 0.0151(2) Uani 1 1 d .
Zn7 Zn 0.46878(7) 0.06214(9) 0.17633(6) 0.0169(3) Uani 1 1 d .
Zn8 Zn 0.36269(6) 0.45190(9) 0.23651(6) 0.0166(2) Uani 1 1 d .
Zn9 Zn 0.80778(6) 0.44175(9) 0.13358(6) 0.0155(2) Uani 1 1 d .
Zn10 Zn 0.03578(6) 0.57613(9) 0.67443(6) 0.0160(2) Uani 1 1 d .
Zn11 Zn 0.30896(7) 0.06555(9) 0.36045(6) 0.0176(3) Uani 1 1 d .
Zn12 Zn 0.13172(6) 0.71414(9) 0.08796(6) 0.0151(2) Uani 1 1 d .
Zn13 Zn 0.19131(6) 0.43353(9) 0.35707(6) 0.0169(3) Uani 1 1 d .
Zn14 Zn 0.74347(7) 0.24834(9) 0.08130(6) 0.0177(2) Uani 1 1 d .
Zn15 Zn 0.69623(7) 0.06254(9) 0.14360(7) 0.0179(3) Uani 1 1 d .
Zn16 Zn 0.52266(15) 0.05838(16) 0.32096(17) 0.0162(5) Uani 0.812(10) 1 d P
Zn32 Zn 0.5100(7) 0.0527(9) 0.3383(7) 0.0162(5) Uani 0.188(10) 1 d P
Zn17 Zn 0.22183(6) 0.62419(9) 0.58147(6) 0.0142(3) Uani 0.955(3) 1 d P
Zn18 Zn 0.78659(6) 0.28889(9) 0.21414(6) 0.0169(3) Uani 1 1 d .
Zn19 Zn 0.19391(7) 0.46310(9) 0.04620(6) 0.0176(3) Uani 1 1 d .
Zn20 Zn 0.67448(7) 0.38248(9) 0.28737(6) 0.0156(3) Uani 0.955(3) 1 d P
Zn33 Zn 0.6417(14) 0.4583(19) 0.2657(14) 0.0156(3) Uani 0.045(3) 1 d P
Zn21 Zn 0.06084(9) 0.43862(10) 0.16934(7) 0.0261(3) Uani 1 1 d .
Zn22 Zn 0.60769(7) 0.29698(9) 0.42781(7) 0.0219(3) Uani 1 1 d .
Zn23 Zn 0.34351(7) 0.14237(9) 0.16430(7) 0.0163(3) Uani 0.967(2) 1 d P
Zn24 Zn 0.14493(7) 0.03569(9) 0.07938(6) 0.0183(3) Uani 1 1 d .
Zn25 Zn 0.13449(7) 0.22726(9) 0.10138(7) 0.0194(3) Uani 1 1 d .
Zn26 Zn 0.19335(7) 0.19321(9) 0.47627(6) 0.0180(3) Uani 1 1 d .
Zn27 Zn 0.30892(12) 0.55432(15) 0.0355(2) 0.0206(6) Uani 0.812(10) 1 d P
Zn34 Zn 0.3155(6) 0.5614(8) 0.0113(8) 0.0206(6) Uani 0.188(10) 1 d P
Zn28 Zn 0.34885(7) 0.62322(10) 0.16586(7) 0.0209(3) Uani 1 1 d .
Zn29 Zn 0.23981(10) 0.26421(12) 0.29186(7) 0.0290(5) Uani 0.955(4) 1 d P
Zn35 Zn 0.277(2) 0.219(3) 0.2909(15) 0.0290(5) Uani 0.045(4) 1 d P
Zn30 Zn 0.16757(8) 0.59399(12) 0.22346(8) 0.0193(4) Uani 0.870(4) 1 d P
Zn36 Zn 0.1459(5) 0.5446(9) 0.2342(5) 0.0193(4) Uani 0.130(4) 1 d P
Zn31 Zn 0.30788(13) 0.06008(15) 0.0197(2) 0.0321(8) Uani 0.813(9) 1 d P
Zn37 Zn 0.3206(6) 0.4323(7) 0.4895(9) 0.0321(8) Uani 0.187(9) 1 d P
Na1 Na 0.5636(2) 0.2488(3) 0.0731(2) 0.0217(10) Uani 1 1 d .
Na2 Na 0.0520(2) 0.2595(3) 0.4222(2) 0.0192(9) Uani 1 1 d .
Na3 Na 0.4294(2) 0.2455(3) 0.4277(2) 0.0197(9) Uani 1 1 d .
Na4 Na 0.0577(2) 0.0009(3) 0.4310(2) 0.0201(9) Uani 1 1 d .
Na5 Na 0.4420(3) 0.4971(4) 0.4354(3) 0.0215(14) Uani 0.813(9) 1 d P
Na6 Na 0.0620(2) 0.7507(3) 0.4309(2) 0.0187(9) Uani 1 1 d .
Na7 Na 0.0635(2) 0.5035(3) 0.4325(2) 0.0191(9) Uani 1 1 d .
Na8 Na 0.5609(3) 0.4926(4) 0.0623(3) 0.0283(16) Uani 0.812(10) 1 d P

loop_
_atom_site_aniso_label
_atom_site_aniso_U_11
_atom_site_aniso_U_22
_atom_site_aniso_U_33
_atom_site_aniso_U_23
_atom_site_aniso_U_13
_atom_site_aniso_U_12
Sb01 0.0114(3) 0.0112(3) 0.0121(3) -0.0001(2) 0.0001(2) 0.0001(2)
Sb02 0.0120(3) 0.0117(3) 0.0121(3) 0.0000(2) 0.0001(2) 0.0004(2)
Sb03 0.0111(3) 0.0116(3) 0.0124(3) 0.0000(2) 0.0004(2) -0.0002(2)
Sb04 0.0113(3) 0.0109(3) 0.0125(3) 0.0002(2) -0.0001(2) 0.0003(2)
Sb05 0.0123(3) 0.0119(3) 0.0121(3) -0.0003(2) -0.0012(2) 0.0005(2)
Sb06 0.0116(3) 0.0112(3) 0.0122(3) 0.0000(2) -0.0008(2) 0.0004(2)
Sb07 0.0111(3) 0.0116(3) 0.0130(3) -0.0002(2) -0.0001(2) 0.0004(2)
Sb08 0.0115(3) 0.0112(3) 0.0128(3) 0.0007(2) -0.0003(2) -0.0002(2)
Sb09 0.0121(3) 0.0106(3) 0.0129(3) 0.0002(2) -0.0009(2) -0.0001(2)
Sb10 0.0119(3) 0.0109(3) 0.0125(3) -0.0002(2) 0.0000(2) 0.0010(2)
Sb11 0.0122(3) 0.0122(3) 0.0128(3) -0.0004(2) 0.0012(2) -0.0011(2)
Sb12 0.0115(3) 0.0118(3) 0.0135(3) 0.0000(2) -0.0003(2) 0.0004(2)
Sb13 0.0134(3) 0.0113(3) 0.0120(3) -0.0003(2) -0.0004(2) -0.0002(2)
Sb14 0.0126(3) 0.0117(3) 0.0134(3) 0.0000(2) 0.0002(2) 0.0004(2)
Sb15 0.0147(3) 0.0110(3) 0.0124(3) 0.0001(2) 0.0013(2) 0.0009(2)
Sb16 0.0131(3) 0.0123(3) 0.0130(3) 0.0002(2) -0.0001(2) 0.0006(2)
Sb17 0.0113(3) 0.0111(4) 0.0136(3) -0.0001(3) -0.0001(3) 0.0001(3)
Sb25 0.0113(3) 0.0111(4) 0.0136(3) -0.0001(3) -0.0001(3) 0.0001(3)
Sb18 0.0125(3) 0.0121(3) 0.0124(3) 0.0000(2) 0.0008(2) 0.0005(2)
Sb19 0.0149(3) 0.0119(3) 0.0127(3) 0.0005(2) 0.0000(2) -0.0010(2)
Sb20 0.0125(3) 0.0123(3) 0.0118(3) -0.0008(2) -0.0002(2) -0.0001(2)
Sb21 0.0123(3) 0.0113(4) 0.0124(3) -0.0004(3) 0.0008(3) -0.0002(3)
Sb26 0.0123(3) 0.0113(4) 0.0124(3) -0.0004(3) 0.0008(3) -0.0002(3)
Sb22 0.0140(3) 0.0131(3) 0.0134(3) -0.0003(2) 0.0009(2) 0.0007(2)
Sb23 0.0128(3) 0.0158(3) 0.0135(3) -0.0008(3) -0.0004(3) 0.0007(3)
Sb24 0.0124(3) 0.0049(6) 0.0131(3) -0.0012(5) 0.0001(3) 0.0008(5)
Sb27 0.0124(3) 0.0049(6) 0.0131(3) -0.0012(5) 0.0001(3) 0.0008(5)
Zn1 0.0136(6) 0.0140(6) 0.0140(6) -0.0008(5) -0.0004(4) 0.0007(4)
Zn2 0.0148(6) 0.0142(6) 0.0141(6) -0.0008(5) -0.0014(5) 0.0002(5)
Zn3 0.0141(6) 0.0172(6) 0.0152(6) -0.0011(5) -0.0005(5) 0.0016(5)
Zn4 0.0144(6) 0.0135(6) 0.0151(6) 0.0004(5) 0.0007(5) 0.0000(4)
Zn5 0.0158(6) 0.0135(6) 0.0154(6) 0.0002(5) -0.0030(5) 0.0012(5)
Zn6 0.0154(6) 0.0144(6) 0.0156(6) -0.0015(5) -0.0008(5) 0.0000(5)
Zn7 0.0172(6) 0.0136(6) 0.0198(6) 0.0001(5) -0.0025(5) -0.0003(5)
Zn8 0.0143(6) 0.0192(6) 0.0164(6) 0.0021(5) 0.0012(5) 0.0034(5)
Zn9 0.0136(6) 0.0166(6) 0.0162(6) 0.0013(5) -0.0010(5) -0.0004(5)
Zn10 0.0144(6) 0.0189(6) 0.0147(6) 0.0007(5) -0.0001(5) 0.0002(5)
Zn11 0.0160(6) 0.0192(6) 0.0178(6) 0.0004(5) 0.0021(5) -0.0011(5)
Zn12 0.0151(6) 0.0148(6) 0.0155(6) 0.0004(5) 0.0020(5) 0.0009(5)
Zn13 0.0137(6) 0.0184(6) 0.0187(6) 0.0004(5) -0.0012(5) 0.0003(5)
Zn14 0.0182(6) 0.0161(6) 0.0190(6) -0.0015(5) -0.0004(5) -0.0014(5)
Zn15 0.0144(6) 0.0168(6) 0.0225(7) -0.0007(5) 0.0023(5) -0.0005(5)
Zn16 0.0173(11) 0.0138(7) 0.0175(14) 0.0016(9) 0.0012(9) 0.0009(7)
Zn32 0.0173(11) 0.0138(7) 0.0175(14) 0.0016(9) 0.0012(9) 0.0009(7)
Zn17 0.0137(6) 0.0150(6) 0.0138(6) -0.0001(5) 0.0007(5) -0.0008(5)
Zn18 0.0158(6) 0.0192(6) 0.0157(6) 0.0027(5) 0.0010(5) 0.0001(5)
Zn19 0.0185(6) 0.0159(6) 0.0185(6) 0.0013(5) -0.0007(5) -0.0014(5)
Zn20 0.0140(6) 0.0166(6) 0.0164(6) -0.0025(5) 0.0005(5) -0.0021(5)
Zn33 0.0140(6) 0.0166(6) 0.0164(6) -0.0025(5) 0.0005(5) -0.0021(5)
Zn21 0.0470(9) 0.0186(7) 0.0127(6) 0.0012(5) -0.0006(6) 0.0095(6)
Zn22 0.0293(7) 0.0163(6) 0.0199(7) 0.0034(5) -0.0098(6) -0.0043(5)
Zn23 0.0137(6) 0.0168(6) 0.0185(6) 0.0008(5) 0.0014(5) 0.0004(5)
Zn24 0.0204(6) 0.0161(6) 0.0184(6) 0.0007(5) 0.0012(5) -0.0023(5)
Zn25 0.0154(6) 0.0170(6) 0.0257(7) 0.0071(5) -0.0008(5) -0.0002(5)
Zn26 0.0177(6) 0.0162(6) 0.0201(6) -0.0003(5) 0.0001(5) 0.0014(5)
Zn27 0.0158(8) 0.0176(8) 0.0282(17) -0.0046(10) -0.0027(10) 0.0005(6)
Zn34 0.0158(8) 0.0176(8) 0.0282(17) -0.0046(10) -0.0027(10) 0.0005(6)
Zn28 0.0193(6) 0.0258(7) 0.0178(6) 0.0021(5) 0.0016(5) 0.0045(5)
Zn29 0.0436(11) 0.0300(9) 0.0135(7) -0.0012(6) 0.0025(6) -0.0231(8)
Zn35 0.0436(11) 0.0300(9) 0.0135(7) -0.0012(6) 0.0025(6) -0.0231(8)
Zn30 0.0142(7) 0.0258(9) 0.0181(7) -0.0061(6) -0.0012(6) 0.0059(6)
Zn36 0.0142(7) 0.0258(9) 0.0181(7) -0.0061(6) -0.0012(6) 0.0059(6)
Zn31 0.0175(10) 0.0190(8) 0.060(2) -0.0107(10) -0.0122(12) 0.0041(7)
Zn37 0.0175(10) 0.0190(8) 0.060(2) -0.0107(10) -0.0122(12) 0.0041(7)
Na1 0.021(2) 0.027(2) 0.017(2) -0.0011(19) -0.0004(18) -0.0005(19)
Na2 0.019(2) 0.019(2) 0.019(2) -0.0001(18) -0.0023(17) 0.0009(17)
Na3 0.021(2) 0.019(2) 0.018(2) 0.0009(18) -0.0004(18) 0.0009(18)
Na4 0.020(2) 0.018(2) 0.022(2) -0.0037(18) 0.0003(18) -0.0023(18)
Na5 0.024(3) 0.015(3) 0.025(3) 0.001(2) 0.010(2) 0.001(2)
Na6 0.023(2) 0.014(2) 0.019(2) -0.0010(17) 0.0004(18) -0.0004(17)
Na7 0.021(2) 0.017(2) 0.019(2) 0.0000(17) -0.0004(18) -0.0015(17)
Na8 0.027(3) 0.023(3) 0.036(4) -0.001(3) 0.011(3) -0.003(2)

loop_
_atom_type_symbol
_atom_type_description
_atom_type_scat_dispersion_real
_atom_type_scat_dispersion_imag
_atom_type_scat_source
Na Na 0.0362 0.0249 'International Tables Vol C Tables 4.2.6.8 and 6.1.1.4'
Sb Sb -0.5866 1.5461 'International Tables Vol C Tables 4.2.6.8 and 6.1.1.4'
Zn Zn 0.2839 1.4301 'International Tables Vol C Tables 4.2.6.8 and 6.1.1.4'

loop_
_geom_angle_atom_site_label_1
_geom_angle_atom_site_label_2
_geom_angle_atom_site_label_3
_geom_angle
_geom_angle_site_symmetry_1
_geom_angle_site_symmetry_3
Zn25 Sb01 Zn2 91.86(5) . .
Zn25 Sb01 Zn3 94.73(5) . .
Zn2 Sb01 Zn3 61.43(4) . .
Zn25 Sb01 Zn6 118.81(5) . 2_545
Zn2 Sb01 Zn6 62.62(4) . 2_545
Zn3 Sb01 Zn6 114.20(5) . 2_545
Zn25 Sb01 Zn24 61.85(4) . .
Zn2 Sb01 Zn24 124.26(4) . .
Zn3 Sb01 Zn24 72.23(4) . .
Zn6 Sb01 Zn24 172.99(5) 2_545 .
Zn25 Sb01 Zn10 132.41(5) . 4_565
Zn2 Sb01 Zn10 108.61(4) . 4_565
Zn3 Sb01 Zn10 62.18(4) . 4_565
Zn6 Sb01 Zn10 108.73(4) 2_545 4_565
Zn24 Sb01 Zn10 71.27(4) . 4_565
Zn25 Sb01 Na7 117.87(9) . 2_545
Zn2 Sb01 Na7 147.72(9) . 2_545
Zn3 Sb01 Na7 123.12(9) . 2_545
Zn6 Sb01 Na7 90.36(9) 2_545 2_545
Zn24 Sb01 Na7 83.51(9) . 2_545
Zn10 Sb01 Na7 61.45(8) 4_565 2_545
Zn25 Sb01 Na6 78.95(8) . 2_545
Zn2 Sb01 Na6 111.49(8) . 2_545
Zn3 Sb01 Na6 170.64(8) . 2_545
Zn6 Sb01 Na6 64.10(8) 2_545 2_545
Zn24 Sb01 Na6 110.05(8) . 2_545
Zn10 Sb01 Na6 127.16(8) 4_565 2_545
Na7 Sb01 Na6 66.20(11) 2_545 2_545
Zn12 Sb02 Zn6 101.04(5) . .
Zn12 Sb02 Zn21 118.70(5) . .
Zn6 Sb02 Zn21 108.73(5) . .
Zn12 Sb02 Zn36 93.7(3) . .
Zn6 Sb02 Zn36 63.3(2) . .
Zn21 Sb02 Zn36 58.0(3) . .
Zn12 Sb02 Zn30 77.45(5) . .
Zn6 Sb02 Zn30 59.67(4) . .
Zn21 Sb02 Zn30 73.85(5) . .
Zn36 Sb02 Zn30 18.2(3) . .
Zn12 Sb02 Zn2 125.39(5) . 2
Zn6 Sb02 Zn2 62.40(4) . 2
Zn21 Sb02 Zn2 115.86(5) . 2
Zn36 Sb02 Zn2 117.2(2) . 2
Zn30 Sb02 Zn2 120.84(5) . 2
Zn12 Sb02 Na4 110.62(9) . 2
Zn6 Sb02 Na4 146.62(9) . 2
Zn21 Sb02 Na4 65.06(9) . 2
Zn36 Sb02 Na4 122.9(3) . 2
Zn30 Sb02 Na4 136.77(9) . 2
Zn2 Sb02 Na4 89.90(9) 2 2
Zn12 Sb02 Na2 75.71(9) . 2
Zn6 Sb02 Na2 107.34(9) . 2
Zn21 Sb02 Na2 136.92(9) . 2
Zn36 Sb02 Na2 164.7(3) . 2
Zn30 Sb02 Na2 146.93(9) . 2
Zn2 Sb02 Na2 63.29(9) 2 2
Na4 Sb02 Na2 71.86(11) 2 2
Zn33 Sb03 Zn14 152.5(6) . .
Zn33 Sb03 Zn1 61.4(6) . .
Zn14 Sb03 Zn1 113.56(5) . .
Zn33 Sb03 Zn9 101.7(6) . .
Zn14 Sb03 Zn9 72.85(4) . .
Zn1 Sb03 Zn9 156.09(5) . .
Zn33 Sb03 Zn20 28.6(6) . .
Zn14 Sb03 Zn20 124.18(5) . .
Zn1 Sb03 Zn20 58.57(4) . .
Zn9 Sb03 Zn20 98.29(4) . .
Zn33 Sb03 Zn11 71.2(6) . 2_655
Zn14 Sb03 Zn11 125.06(5) . 2_655
Zn1 Sb03 Zn11 120.17(4) . 2_655
Zn9 Sb03 Zn11 63.02(4) . 2_655
Zn20 Sb03 Zn11 94.11(4) . 2_655
Zn33 Sb03 Zn18 90.1(6) . .
Zn14 Sb03 Zn18 63.44(4) . .
Zn1 Sb03 Zn18 100.48(4) . .
Zn9 Sb03 Zn18 60.62(4) . .
Zn20 Sb03 Zn18 64.63(4) . .
Zn11 Sb03 Zn18 114.44(4) 2_655 .
Zn33 Sb03 Na1 121.3(6) . .
Zn14 Sb03 Na1 70.00(9) . .
Zn1 Sb03 Na1 63.09(9) . .
Zn9 Sb03 Na1 136.92(9) . .
Zn20 Sb03 Na1 120.37(9) . .
Zn11 Sb03 Na1 126.00(9) 2_655 .
Zn18 Sb03 Na1 117.53(9) . .
Zn33 Sb03 Na8 95.6(6) . .
Zn14 Sb03 Na8 111.65(12) . .
Zn1 Sb03 Na8 88.39(11) . .
Zn9 Sb03 Na8 111.21(11) . .
Zn20 Sb03 Na8 122.37(11) . .
Zn11 Sb03 Na8 61.32(11) 2_655 .
Zn18 Sb03 Na8 171.00(11) . .
Na1 Sb03 Na8 65.11(14) . .
Zn29 Sb04 Zn35 21.2(10) . .
Zn29 Sb04 Zn11 80.61(6) . .
Zn35 Sb04 Zn11 60.3(10) . .
Zn29 Sb04 Zn9 137.76(6) . 2_645
Zn35 Sb04 Zn9 117.3(10) . 2_645
Zn11 Sb04 Zn9 63.84(4) . 2_645
Zn29 Sb04 Zn2 80.01(5) . .
Zn35 Sb04 Zn2 96.5(9) . .
Zn11 Sb04 Zn2 149.09(5) . .
Zn9 Sb04 Zn2 119.70(4) 2_645 .
Zn29 Sb04 Zn26 96.50(5) . .
Zn35 Sb04 Zn26 100.0(7) . .
Zn11 Sb04 Zn26 86.74(4) . .
Zn9 Sb04 Zn26 103.12(4) 2_645 .
Zn2 Sb04 Zn26 119.22(4) . .
Zn29 Sb04 Zn3 95.59(5) . .
Zn35 Sb04 Zn3 92.3(7) . .
Zn11 Sb04 Zn3 98.07(4) . .
Zn9 Sb04 Zn3 69.32(4) 2_645 .
Zn2 Sb04 Zn3 60.33(4) . .
Zn26 Sb04 Zn3 167.58(5) . .
Zn29 Sb04 Na4 162.97(9) . .
Zn35 Sb04 Na4 175.7(10) . .
Zn11 Sb04 Na4 115.43(9) . .
Zn9 Sb04 Na4 58.91(8) 2_645 .
Zn2 Sb04 Na4 87.43(9) . .
Zn26 Sb04 Na4 79.58(8) . .
Zn3 Sb04 Na4 88.02(8) . .
Zn29 Sb04 Na2 95.91(9) . .
Zn35 Sb04 Na2 115.8(10) . .
Zn11 Sb04 Na2 145.35(8) . .
Zn9 Sb04 Na2 126.28(9) 2_645 .
Zn2 Sb04 Na2 60.87(8) . .
Zn26 Sb04 Na2 59.24(8) . .
Zn3 Sb04 Na2 116.56(8) . .
Na4 Sb04 Na2 67.76(11) . .
Zn22 Sb05 Zn7 129.13(5) . 2_655
Zn22 Sb05 Zn33 105.6(6) . .
Zn7 Sb05 Zn33 66.6(6) 2_655 .
Zn22 Sb05 Zn4 119.44(5) . .
Zn7 Sb05 Zn4 106.91(4) 2_655 .
Zn33 Sb05 Zn4 117.4(6) . .
Zn22 Sb05 Zn1 110.17(5) . .
Zn7 Sb05 Zn1 109.15(5) 2_655 .
Zn33 Sb05 Zn1 62.9(6) . .
Zn4 Sb05 Zn1 62.13(4) . .
Zn22 Sb05 Zn20 80.13(5) . .
Zn7 Sb05 Zn20 93.21(5) 2_655 .
Zn33 Sb05 Zn20 28.9(6) . .
Zn4 Sb05 Zn20 121.81(5) . .
Zn1 Sb05 Zn20 59.70(4) . .
Zn22 Sb05 Na5 96.18(11) . .
Zn7 Sb05 Na5 61.27(10) 2_655 .
Zn33 Sb05 Na5 125.8(6) . .
Zn4 Sb05 Na5 91.46(11) . .
Zn1 Sb05 Na5 149.22(11) . .
Zn20 Sb05 Na5 143.92(11) . .
Zn22 Sb05 Na3 68.80(8) . .
Zn7 Sb05 Na3 124.94(8) 2_655 .
Zn33 Sb05 Na3 168.4(6) . .
Zn4 Sb05 Na3 60.51(8) . .
Zn1 Sb05 Na3 108.77(8) . .
Zn20 Sb05 Na3 140.67(8) . .
Na5 Sb05 Na3 65.60(12) . .
Zn32 Sb06 Zn5 129.8(3) 2_655 .
Zn32 Sb06 Zn16 9.6(3) 2_655 2_655
Zn5 Sb06 Zn16 130.61(6) . 2_655
Zn32 Sb06 Zn1 101.4(3) 2_655 .
Zn5 Sb06 Zn1 127.20(5) . .
Zn16 Sb06 Zn1 102.06(6) 2_655 .
Zn32 Sb06 Zn8 76.2(3) 2_655 .
Zn5 Sb06 Zn8 93.51(5) . .
Zn16 Sb06 Zn8 67.03(9) 2_655 .
Zn1 Sb06 Zn8 112.87(5) . .
Zn32 Sb06 Zn4 112.8(3) 2_655 .
Zn5 Sb06 Zn4 102.15(4) . .
Zn16 Sb06 Zn4 104.52(8) 2_655 .
Zn1 Sb06 Zn4 61.52(4) . .
Zn8 Sb06 Zn4 59.02(4) . .
Zn32 Sb06 Na8 52.3(3) 2_655 .
Zn5 Sb06 Na8 107.93(13) . .
Zn16 Sb06 Na8 61.83(14) 2_655 .
Zn1 Sb06 Na8 92.23(12) . .
Zn8 Sb06 Na8 126.59(12) . .
Zn4 Sb06 Na8 148.52(13) . .
Zn32 Sb06 Na1 116.7(3) 2_655 .
Zn5 Sb06 Na1 80.08(9) . .
Zn16 Sb06 Na1 125.69(12) 2_655 .
Zn1 Sb06 Na1 63.92(9) . .
Zn8 Sb06 Na1 166.90(9) . .
Zn4 Sb06 Na1 110.91(9) . .
Na8 Sb06 Na1 66.48(14) . .
Zn29 Sb07 Zn8 90.66(5) . .
Zn29 Sb07 Zn15 122.30(6) . 2_655
Zn8 Sb07 Zn15 71.69(4) . 2_655
Zn29 Sb07 Zn13 66.58(6) . .
Zn8 Sb07 Zn13 100.13(4) . .
Zn15 Sb07 Zn13 63.62(4) 2_655 .
Zn29 Sb07 Zn35 20.5(10) . .
Zn8 Sb07 Zn35 91.7(6) . .
Zn15 Sb07 Zn35 141.4(9) 2_655 .
Zn13 Sb07 Zn35 86.5(10) . .
Zn29 Sb07 Zn4 89.75(5) . .
Zn8 Sb07 Zn4 58.24(4) . .
Zn15 Sb07 Zn4 120.62(4) 2_655 .
Zn13 Sb07 Zn4 148.75(5) . .
Zn35 Sb07 Zn4 73.1(9) . .
Zn29 Sb07 Zn37 125.4(2) . .
Zn8 Sb07 Zn37 138.9(2) . .
Zn15 Sb07 Zn37 72.3(2) 2_655 .
Zn13 Sb07 Zn37 80.7(2) . .
Zn35 Sb07 Zn37 129.1(7) . .
Zn4 Sb07 Zn37 130.6(2) . .
Zn29 Sb07 Na3 103.45(10) . .
Zn8 Sb07 Na3 120.65(9) . .
Zn15 Sb07 Na3 133.17(9) 2_655 .
Zn13 Sb07 Na3 138.57(9) . .
Zn35 Sb07 Na3 85.4(9) . .
Zn4 Sb07 Na3 64.42(9) . .
Zn37 Sb07 Na3 73.5(2) . .
Zn29 Sb07 Na5 172.49(11) . .
Zn8 Sb07 Na5 94.27(10) . .
Zn15 Sb07 Na5 64.81(10) 2_655 .
Zn13 Sb07 Na5 117.92(10) . .
Zn35 Sb07 Na5 153.2(10) . .
Zn4 Sb07 Na5 88.03(10) . .
Zn37 Sb07 Na5 52.3(3) . .
Na3 Sb07 Na5 69.14(13) . .
Zn21 Sb08 Zn13 122.82(5) . .
Zn21 Sb08 Zn2 106.30(5) . .
Zn13 Sb08 Zn2 118.99(5) . .
Zn21 Sb08 Zn10 89.74(5) . 3_566
Zn13 Sb08 Zn10 113.51(5) . 3_566
Zn2 Sb08 Zn10 99.41(4) . 3_566
Zn21 Sb08 Zn36 56.0(2) . .
Zn13 Sb08 Zn36 68.0(2) . .
Zn2 Sb08 Zn36 151.8(2) . .
Zn10 Sb08 Zn36 102.0(2) 3_566 .
Zn21 Sb08 Na2 154.20(9) . .
Zn13 Sb08 Na2 81.44(8) . .
Zn2 Sb08 Na2 62.47(8) . .
Zn10 Sb08 Na2 70.73(8) 3_566 .
Zn36 Sb08 Na2 142.9(2) . .
Zn21 Sb08 Na7 122.13(8) . .
Zn13 Sb08 Na7 56.60(8) . .
Zn2 Sb08 Na7 123.44(8) . .
Zn10 Sb08 Na7 57.01(8) 3_566 .
Zn36 Sb08 Na7 84.0(2) . .
Na2 Sb08 Na7 61.22(11) . .
Zn6 Sb09 Zn9 122.35(4) . 2_655
Zn6 Sb09 Zn10 94.95(4) . 4_575
Zn9 Sb09 Zn10 131.60(5) 2_655 4_575
Zn6 Sb09 Zn18 71.07(4) . 2_655
Zn9 Sb09 Zn18 61.65(4) 2_655 2_655
Zn10 Sb09 Zn18 112.17(4) 4_575 2_655
Zn6 Sb09 Zn3 145.24(5) . 1_565
Zn9 Sb09 Zn3 69.24(4) 2_655 1_565
Zn10 Sb09 Zn3 62.89(4) 4_575 1_565
Zn18 Sb09 Zn3 91.92(4) 2_655 1_565
Zn6 Sb09 Zn21 101.39(4) . 2
Zn9 Sb09 Zn21 116.75(4) 2_655 2
Zn10 Sb09 Zn21 79.55(4) 4_575 2
Zn18 Sb09 Zn21 166.13(5) 2_655 2
Zn3 Sb09 Zn21 100.33(4) 1_565 2
Zn6 Sb09 Na6 64.40(8) . .
Zn9 Sb09 Na6 80.92(8) 2_655 .
Zn10 Sb09 Na6 147.04(8) 4_575 .
Zn18 Sb09 Na6 86.29(8) 2_655 .
Zn3 Sb09 Na6 146.78(8) 1_565 .
Zn21 Sb09 Na6 79.90(8) 2 .
Zn6 Sb09 Na4 128.03(9) . 1_565
Zn9 Sb09 Na4 58.44(8) 2_655 1_565
Zn10 Sb09 Na4 122.86(9) 4_575 1_565
Zn18 Sb09 Na4 116.14(8) 2_655 1_565
Zn3 Sb09 Na4 86.56(8) 1_565 1_565
Zn21 Sb09 Na4 58.77(8) 2 1_565
Na6 Sb09 Na4 64.93(11) . 1_565
Zn15 Sb10 Zn1 124.13(5) . .
Zn15 Sb10 Zn7 113.82(5) . .
Zn1 Sb10 Zn7 102.21(4) . .
Zn15 Sb10 Zn28 99.33(5) . 2_645
Zn1 Sb10 Zn28 91.66(4) . 2_645
Zn7 Sb10 Zn28 125.90(5) . 2_645
Zn15 Sb10 Zn16 130.53(6) . .
Zn1 Sb10 Zn16 101.11(6) . .
Zn7 Sb10 Zn16 69.20(6) . .
Zn28 Sb10 Zn16 56.81(6) 2_645 .
Zn15 Sb10 Zn8 69.00(4) . 2_645
Zn1 Sb10 Zn8 152.34(5) . 2_645
Zn7 Sb10 Zn8 91.73(4) . 2_645
Zn28 Sb10 Zn8 61.03(4) 2_645 2_645
Zn16 Sb10 Zn8 61.52(6) . 2_645
Zn15 Sb10 Na1 82.73(9) . .
Zn1 Sb10 Na1 62.78(9) . .
Zn7 Sb10 Na1 79.77(8) . .
Zn28 Sb10 Na1 148.65(9) 2_645 .
Zn16 Sb10 Na1 141.26(9) . .
Zn8 Sb10 Na1 144.24(9) 2_645 .
Zn15 Sb10 Na5 60.18(9) . 2_645
Zn1 Sb10 Na5 124.12(10) . 2_645
Zn7 Sb10 Na5 54.91(9) . 2_645
Zn28 Sb10 Na5 144.11(10) 2_645 2_645
Zn16 Sb10 Na5 112.06(10) . 2_645
Zn8 Sb10 Na5 83.43(10) 2_645 2_645
Na1 Sb10 Na5 63.18(12) . 2_645
Zn32 Sb11 Zn4 106.2(3) . .
Zn32 Sb11 Zn11 97.6(3) . .
Zn4 Sb11 Zn11 124.49(5) . .
Zn32 Sb11 Zn16 9.7(2) . .
Zn4 Sb11 Zn16 102.41(7) . .
Zn11 Sb11 Zn16 106.86(9) . .
Zn32 Sb11 Zn23 137.6(3) . .
Zn4 Sb11 Zn23 90.24(4) . .
Zn11 Sb11 Zn23 104.63(5) . .
Zn16 Sb11 Zn23 129.99(8) . .
Zn32 Sb11 Zn7 79.4(3) . .
Zn4 Sb11 Zn7 102.34(4) . .
Zn11 Sb11 Zn7 131.33(5) . .
Zn16 Sb11 Zn7 71.24(8) . .
Zn23 Sb11 Zn7 58.78(4) . .
Zn32 Sb11 Zn35 152.1(7) . .
Zn4 Sb11 Zn35 77.0(7) . .
Zn11 Sb11 Zn35 60.7(7) . .
Zn16 Sb11 Zn35 161.0(7) . .
Zn23 Sb11 Zn35 68.9(7) . .
Zn7 Sb11 Zn35 127.7(7) . .
Zn32 Sb11 Zn33 89.5(6) . 2_645
Zn4 Sb11 Zn33 155.3(5) . 2_645
Zn11 Sb11 Zn33 70.2(6) . 2_645
Zn16 Sb11 Zn33 90.0(5) . 2_645
Zn23 Sb11 Zn33 65.7(5) . 2_645
Zn7 Sb11 Zn33 61.2(5) . 2_645
Zn35 Sb11 Zn33 98.1(9) . 2_645
Zn32 Sb11 Na3 75.2(3) . .
Zn4 Sb11 Na3 63.13(8) . .
Zn11 Sb11 Na3 76.35(8) . .
Zn16 Sb11 Na3 80.72(10) . .
Zn23 Sb11 Na3 144.79(8) . .
Zn7 Sb11 Na3 144.95(8) . .
Zn35 Sb11 Na3 82.2(7) . .
Zn33 Sb11 Na3 140.9(6) 2_645 .
Zn15 Sb12 Zn30 90.25(5) 2_655 .
Zn15 Sb12 Zn36 93.4(2) 2_655 .
Zn30 Sb12 Zn36 18.3(3) . .
Zn15 Sb12 Zn14 69.91(4) 2_655 2_655
Zn30 Sb12 Zn14 127.18(5) . 2_655
Zn36 Sb12 Zn14 144.6(3) . 2_655
Zn15 Sb12 Zn6 146.64(5) 2_655 .
Zn30 Sb12 Zn6 58.90(4) . .
Zn36 Sb12 Zn6 61.6(2) . .
Zn14 Sb12 Zn6 116.94(5) 2_655 .
Zn15 Sb12 Zn13 63.23(4) 2_655 .
Zn30 Sb12 Zn13 82.97(5) . .
Zn36 Sb12 Zn13 68.6(3) . .
Zn14 Sb12 Zn13 123.85(4) 2_655 .
Zn6 Sb12 Zn13 119.20(4) . .
Zn15 Sb12 Zn18 91.76(4) 2_655 2_655
Zn30 Sb12 Zn18 70.96(5) . 2_655
Zn36 Sb12 Zn18 88.9(3) . 2_655
Zn14 Sb12 Zn18 61.75(4) 2_655 2_655
Zn6 Sb12 Zn18 67.63(4) . 2_655
Zn13 Sb12 Zn18 143.96(5) . 2_655
Zn15 Sb12 Na7 115.39(9) 2_655 .
Zn30 Sb12 Na7 113.43(9) . .
Zn36 Sb12 Na7 95.9(3) . .
Zn14 Sb12 Na7 119.34(9) 2_655 .
Zn6 Sb12 Na7 90.44(9) . .
Zn13 Sb12 Na7 61.73(9) . .
Zn18 Sb12 Na7 151.97(9) 2_655 .
Zn15 Sb12 Na6 142.68(9) 2_655 .
Zn30 Sb12 Na6 123.91(9) . .
Zn36 Sb12 Na6 123.8(2) . .
Zn14 Sb12 Na6 76.70(8) 2_655 .
Zn6 Sb12 Na6 65.06(8) . .
Zn13 Sb12 Na6 129.08(9) . .
Zn18 Sb12 Na6 86.70(8) 2_655 .
Na7 Sb12 Na6 67.68(11) . .
Zn22 Sb13 Zn14 105.90(5) 4_565 .
Zn22 Sb13 Zn17 84.30(5) 4_565 2_645
Zn14 Sb13 Zn17 94.51(5) . 2_645
Zn22 Sb13 Zn31 109.54(8) 4_565 3_655
Zn14 Sb13 Zn31 143.13(6) . 3_655
Zn17 Sb13 Zn31 79.34(10) 2_645 3_655
Zn22 Sb13 Zn37 116.7(3) 4_565 2_645
Zn14 Sb13 Zn37 137.3(3) . 2_645
Zn17 Sb13 Zn37 92.6(4) 2_645 2_645
Zn31 Sb13 Zn37 14.3(3) 3_655 2_645
Zn22 Sb13 Zn15 144.89(5) 4_565 .
Zn14 Sb13 Zn15 69.77(4) . .
Zn17 Sb13 Zn15 130.20(5) 2_645 .
Zn31 Sb13 Zn15 86.50(10) 3_655 .
Zn37 Sb13 Zn15 73.6(4) 2_645 .
Zn22 Sb13 Na5 93.07(12) 4_565 2_645
Zn14 Sb13 Na5 122.61(11) . 2_645
Zn17 Sb13 Na5 141.74(11) 2_645 2_645
Zn31 Sb13 Na5 65.60(13) 3_655 2_645
Zn37 Sb13 Na5 54.7(3) 2_645 2_645
Zn15 Sb13 Na5 64.61(11) . 2_645
Zn22 Sb13 Na1 64.82(9) 4_565 .
Zn14 Sb13 Na1 71.54(9) . .
Zn17 Sb13 Na1 139.62(9) 2_645 .
Zn31 Sb13 Na1 133.87(11) 3_655 .
Zn37 Sb13 Na1 123.7(3) 2_645 .
Zn15 Sb13 Na1 81.41(9) . .
Na5 Sb13 Na1 69.01(13) 2_645 .
Zn10 Sb14 Zn24 77.21(4) . 4_566
Zn10 Sb14 Zn12 97.52(5) . 4_576
Zn24 Sb14 Zn12 124.09(5) 4_566 4_576
Zn10 Sb14 Zn17 99.35(4) . .
Zn24 Sb14 Zn17 61.10(4) 4_566 .
Zn12 Sb14 Zn17 65.22(4) 4_576 .
Zn10 Sb14 Na7 125.21(9) . .
Zn24 Sb14 Na7 73.00(9) 4_566 .
Zn12 Sb14 Na7 137.25(9) 4_576 .
Zn17 Sb14 Na7 104.70(9) . .
Zn10 Sb14 Na2 75.10(9) . 3_566
Zn24 Sb14 Na2 147.22(9) 4_566 3_566
Zn12 Sb14 Na2 77.02(9) 4_576 3_566
Zn17 Sb14 Na2 140.91(9) . 3_566
Na7 Sb14 Na2 109.92(12) . 3_566
Zn10 Sb14 Na6 147.67(9) . .
Zn24 Sb14 Na6 133.97(9) 4_566 .
Zn12 Sb14 Na6 73.07(9) 4_576 .
Zn17 Sb14 Na6 104.05(9) . .
Na7 Sb14 Na6 69.56(11) . .
Na2 Sb14 Na6 72.67(12) 3_566 .
Zn10 Sb14 Na7 61.74(8) . 3_566
Zn24 Sb14 Na7 84.54(9) 4_566 3_566
Zn12 Sb14 Na7 141.81(9) 4_576 3_566
Zn17 Sb14 Na7 144.48(9) . 3_566
Na7 Sb14 Na7 70.48(13) . 3_566
Na2 Sb14 Na7 67.06(12) 3_566 3_566
Na6 Sb14 Na7 106.60(11) . 3_566
Zn12 Sb15 Zn14 107.37(5) 3_665 .
Zn12 Sb15 Zn34 115.2(3) 3_665 3_665
Zn14 Sb15 Zn34 83.6(3) . 3_665
Zn12 Sb15 Zn19 95.74(5) 3_665 3_665
Zn14 Sb15 Zn19 146.60(5) . 3_665
Zn34 Sb15 Zn19 64.6(3) 3_665 3_665
Zn12 Sb15 Zn9 154.64(5) 3_665 .
Zn14 Sb15 Zn9 74.83(4) . .
Zn34 Sb15 Zn9 90.2(3) 3_665 .
Zn19 Sb15 Zn9 94.47(5) 3_665 .
Zn12 Sb15 Zn27 105.89(9) 3_665 3_665
Zn14 Sb15 Zn27 92.22(9) . 3_665
Zn34 Sb15 Zn27 11.1(3) 3_665 3_665
Zn19 Sb15 Zn27 57.74(7) 3_665 3_665
Zn9 Sb15 Zn27 99.19(9) . 3_665
Zn12 Sb15 Na6 72.51(9) 3_665 2_645
Zn14 Sb15 Na6 78.56(9) . 2_645
Zn34 Sb15 Na6 162.0(3) 3_665 2_645
Zn19 Sb15 Na6 132.50(9) 3_665 2_645
Zn9 Sb15 Na6 83.49(9) . 2_645
Zn27 Sb15 Na6 169.43(10) 3_665 2_645
Zn12 Sb15 Na4 102.53(9) 3_665 2_655
Zn14 Sb15 Na4 124.08(9) . 2_655
Zn34 Sb15 Na4 123.5(3) 3_665 2_655
Zn19 Sb15 Na4 71.49(8) 3_665 2_655
Zn9 Sb15 Na4 59.23(8) . 2_655
Zn27 Sb15 Na4 123.23(9) 3_665 2_655
Na6 Sb15 Na4 66.92(11) 2_645 2_655
Zn31 Sb16 Zn37 14.8(3) . 4_565
Zn31 Sb16 Zn5 93.31(6) . .
Zn37 Sb16 Zn5 96.2(3) 4_565 .
Zn31 Sb16 Zn23 75.99(10) . .
Zn37 Sb16 Zn23 90.2(4) 4_565 .
Zn5 Sb16 Zn23 62.60(4) . .
Zn31 Sb16 Zn7 112.40(10) . .
Zn37 Sb16 Zn7 125.0(3) 4_565 .
Zn5 Sb16 Zn7 105.63(4) . .
Zn23 Sb16 Zn7 59.26(4) . .
Zn31 Sb16 Na5 67.41(13) . 4_565
Zn37 Sb16 Na5 56.3(4) 4_565 4_565
Zn5 Sb16 Na5 137.20(11) . 4_565
Zn23 Sb16 Na5 137.91(11) . 4_565
Zn7 Sb16 Na5 116.95(11) . 4_565
Zn31 Sb16 Na1 165.56(13) . .
Zn37 Sb16 Na1 152.0(4) 4_565 .
Zn5 Sb16 Na1 81.41(9) . .
Zn23 Sb16 Na1 112.68(9) . .
Zn7 Sb16 Na1 82.01(9) . .
Na5 Sb16 Na1 107.64(13) 4_565 .
Zn31 Sb16 Na3 89.79(13) . 4_565
Zn37 Sb16 Na3 76.9(3) 4_565 4_565
Zn5 Sb16 Na3 71.91(9) . 4_565
Zn23 Sb16 Na3 130.93(9) . 4_565
Zn7 Sb16 Na3 157.80(9) . 4_565
Na5 Sb16 Na3 70.29(13) 4_565 4_565
Na1 Sb16 Na3 75.80(12) . 4_565
Zn31 Sb16 Na5 117.33(11) . 2_645
Zn37 Sb16 Na5 114.6(3) 4_565 2_645
Zn5 Sb16 Na5 149.04(11) . 2_645
Zn23 Sb16 Na5 118.15(11) . 2_645
Zn7 Sb16 Na5 60.28(11) . 2_645
Na5 Sb16 Na5 65.60(19) 4_565 2_645
Na1 Sb16 Na5 69.80(13) . 2_645
Na3 Sb16 Na5 110.17(13) 4_565 2_645
Sb25 Sb17 Zn3 107(3) 4_565 .
Sb25 Sb17 Zn23 125(3) 4_565 .
Zn3 Sb17 Zn23 122.01(6) . .
Sb25 Sb17 Zn20 38(3) 4_565 2_645
Zn3 Sb17 Zn20 111.17(5) . 2_645
Zn23 Sb17 Zn20 98.08(5) . 2_645
Sb25 Sb17 Zn33 67(3) 4_565 2_645
Zn3 Sb17 Zn33 114.6(6) . 2_645
Zn23 Sb17 Zn33 71.4(6) . 2_645
Zn20 Sb17 Zn33 29.7(6) 2_645 2_645
Sb25 Sb17 Zn24 99(3) 4_565 .
Zn3 Sb17 Zn24 76.13(5) . .
Zn23 Sb17 Zn24 114.69(5) . .
Zn20 Sb17 Zn24 136.15(6) 2_645 .
Zn33 Sb17 Zn24 163.5(6) 2_645 .
Sb25 Sb17 Zn17 40(3) 4_565 4_565
Zn3 Sb17 Zn17 106.77(5) . 4_565
Zn23 Sb17 Zn17 128.64(5) . 4_565
Zn20 Sb17 Zn17 76.76(5) 2_645 4_565
Zn33 Sb17 Zn17 103.6(6) 2_645 4_565
Zn24 Sb17 Zn17 60.24(4) . 4_565
Sb25 Sb17 Sb26 167(3) 4_565 .
Zn3 Sb17 Sb26 85.1(4) . .
Zn23 Sb17 Sb26 44.3(4) . .
Zn20 Sb17 Sb26 138.4(4) 2_645 .
Zn33 Sb17 Sb26 108.7(7) 2_645 .
Zn24 Sb17 Sb26 84.0(4) . .
Zn17 Sb17 Sb26 136.8(4) 4_565 .
Sb17 Sb25 Zn20 135(3) 4_566 3_666
Sb17 Sb25 Zn17 132(3) 4_566 .
Zn20 Sb25 Zn17 90.9(8) 3_666 .
Sb17 Sb25 Zn33 103(3) 4_566 3_666
Zn20 Sb25 Zn33 32.5(7) 3_666 3_666
Zn17 Sb25 Zn33 119.5(11) . 3_666
Sb17 Sb25 Zn3 63(2) 4_566 4_566
Zn20 Sb25 Zn3 116.9(8) 3_666 4_566
Zn17 Sb25 Zn3 111.6(7) . 4_566
Zn33 Sb25 Zn3 113.5(10) 3_666 4_566
Sb17 Sb25 Zn24 72(2) 4_566 4_566
Zn20 Sb25 Zn24 152.9(10) 3_666 4_566
Zn17 Sb25 Zn24 62.6(5) . 4_566
Zn33 Sb25 Zn24 171.0(11) 3_666 4_566
Zn3 Sb25 Zn24 71.7(5) 4_566 4_566
Sb17 Sb25 Zn23 47(2) 4_566 4_566
Zn20 Sb25 Zn23 98.9(7) 3_666 4_566
Zn17 Sb25 Zn23 130.5(8) . 4_566
Zn33 Sb25 Zn23 68.7(8) 3_666 4_566
Zn3 Sb25 Zn23 106.6(7) 4_566 4_566
Zn24 Sb25 Zn23 103.0(7) 4_566 4_566
Zn25 Sb18 Zn19 92.65(5) . .
Zn25 Sb18 Zn21 88.32(5) . .
Zn19 Sb18 Zn21 86.71(5) . .
Zn25 Sb18 Zn26 66.96(4) . 4_565
Zn19 Sb18 Zn26 58.02(4) . 4_565
Zn21 Sb18 Zn26 133.92(5) . 4_565
Zn25 Sb18 Na4 148.52(9) . 4_565
Zn19 Sb18 Na4 76.66(9) . 4_565
Zn21 Sb18 Na4 119.91(9) . 4_565
Zn26 Sb18 Na4 82.51(9) 4_565 4_565
Zn25 Sb18 Na4 140.00(9) . 2
Zn19 Sb18 Na4 113.77(9) . 2
Zn21 Sb18 Na4 65.15(9) . 2
Zn26 Sb18 Na4 152.56(9) 4_565 2
Na4 Sb18 Na4 70.05(14) 4_565 2
Zn25 Sb18 Na6 82.20(9) . 2_545
Zn19 Sb18 Na6 173.67(9) . 2_545
Zn21 Sb18 Na6 89.46(9) . 2_545
Zn26 Sb18 Na6 122.42(9) 4_565 2_545
Na4 Sb18 Na6 109.64(12) 4_565 2_545
Na4 Sb18 Na6 68.90(11) 2 2_545
Zn25 Sb18 Na2 84.92(9) . 4_565
Zn19 Sb18 Na2 112.90(9) . 4_565
Zn21 Sb18 Na2 159.48(9) . 4_565
Zn26 Sb18 Na2 59.86(8) 4_565 4_565
Na4 Sb18 Na2 72.72(12) 4_565 4_565
Na4 Sb18 Na2 109.26(11) 2 4_565
Na6 Sb18 Na2 70.46(11) 2_545 4_565
Zn31 Sb19 Zn24 82.12(11) 4_566 4_566
Zn31 Sb19 Zn26 112.49(7) 4_566 .
Zn24 Sb19 Zn26 124.13(5) 4_566 .
Zn31 Sb19 Zn37 14.7(3) 4_566 .
Zn24 Sb19 Zn37 95.8(3) 4_566 .
Zn26 Sb19 Zn37 108.6(2) . .
Zn31 Sb19 Zn13 98.51(9) 4_566 .
Zn24 Sb19 Zn13 124.01(5) 4_566 .
Zn26 Sb19 Zn13 107.36(5) . .
Zn37 Sb19 Zn13 86.5(4) . .
Zn31 Sb19 Zn25 104.50(9) 4_566 4_566
Zn24 Sb19 Zn25 59.52(4) 4_566 4_566
Zn26 Sb19 Zn25 64.60(4) . 4_566
Zn37 Sb19 Zn25 116.4(4) . 4_566
Zn13 Sb19 Zn25 156.97(4) . 4_566
Zn31 Sb19 Na7 121.11(9) 4_566 .
Zn24 Sb19 Na7 70.66(9) 4_566 .
Zn26 Sb19 Na7 126.15(9) . .
Zn37 Sb19 Na7 121.7(2) . .
Zn13 Sb19 Na7 61.42(8) . .
Zn25 Sb19 Na7 104.55(9) 4_566 .
Zn31 Sb19 Na2 172.31(12) 4_566 .
Zn24 Sb19 Na2 104.93(9) 4_566 .
Zn26 Sb19 Na2 61.13(8) . .
Zn37 Sb19 Na2 159.1(4) . .
Zn13 Sb19 Na2 80.23(8) . .
Zn25 Sb19 Na2 77.09(8) 4_566 .
Na7 Sb19 Na2 65.03(11) . .
Zn26 Sb20 Zn34 117.0(3) . 4_566
Zn26 Sb20 Zn5 101.43(5) . 4_566
Zn34 Sb20 Zn5 111.1(3) 4_566 4_566
Zn26 Sb20 Zn27 113.80(7) . 4_566
Zn34 Sb20 Zn27 11.4(3) 4_566 4_566
Zn5 Sb20 Zn27 102.19(9) 4_566 4_566
Zn26 Sb20 Zn11 90.10(5) . .
Zn34 Sb20 Zn11 85.4(3) 4_566 .
Zn5 Sb20 Zn11 151.81(5) 4_566 .
Zn27 Sb20 Zn11 96.32(10) 4_566 .
Zn26 Sb20 Zn19 58.80(4) . 4_566
Zn34 Sb20 Zn19 62.5(3) 4_566 4_566
Zn5 Sb20 Zn19 101.96(4) 4_566 4_566
Zn27 Sb20 Zn19 56.15(7) 4_566 4_566
Zn11 Sb20 Zn19 106.00(4) . 4_566
Zn26 Sb20 Na8 153.95(13) . 2_645
Zn34 Sb20 Na8 60.2(3) 4_566 2_645
Zn5 Sb20 Na8 103.37(13) 4_566 2_645
Zn27 Sb20 Na8 68.33(14) 4_566 2_645
Zn11 Sb20 Na8 64.11(13) . 2_645
Zn19 Sb20 Na8 122.42(12) 4_566 2_645
Zn26 Sb20 Na3 109.30(9) . .
Zn34 Sb20 Na3 130.8(3) 4_566 .
Zn5 Sb20 Na3 73.08(9) 4_566 .
Zn27 Sb20 Na3 136.64(10) 4_566 .
Zn11 Sb20 Na3 78.85(9) . .
Zn19 Sb20 Na3 166.54(9) 4_566 .
Na8 Sb20 Na3 71.04(14) 2_645 .
Sb26 Sb21 Zn29 85.4(16) . .
Sb26 Sb21 Zn25 78.5(15) . .
Zn29 Sb21 Zn25 115.23(5) . .
Sb26 Sb21 Zn23 38.4(15) . .
Zn29 Sb21 Zn23 90.04(6) . .
Zn25 Sb21 Zn23 110.76(5) . .
Sb26 Sb21 Zn35 70.4(18) . .
Zn29 Sb21 Zn35 20.8(10) . .
Zn25 Sb21 Zn35 123.1(7) . .
Zn23 Sb21 Zn35 69.3(10) . .
Sb26 Sb21 Sb24 174.4(15) . .
Zn29 Sb21 Sb24 94.65(5) . .
Zn25 Sb21 Sb24 106.45(5) . .
Zn23 Sb21 Sb24 136.07(5) . .
Zn35 Sb21 Sb24 108.2(8) . .
Sb26 Sb21 Zn5 90.7(15) . .
Zn29 Sb21 Zn5 129.11(5) . .
Zn25 Sb21 Zn5 113.55(5) . .
Zn23 Sb21 Zn5 59.44(4) . .
Zn35 Sb21 Zn5 113.2(9) . .
Sb24 Sb21 Zn5 84.87(4) . .
Sb26 Sb21 Sb27 174.5(16) . .
Zn29 Sb21 Sb27 94.3(2) . .
Zn25 Sb21 Sb27 106.5(2) . .
Zn23 Sb21 Sb27 136.2(2) . .
Zn35 Sb21 Sb27 107.9(8) . .
Sb24 Sb21 Sb27 0.3(3) . .
Zn5 Sb21 Sb27 85.1(2) . .
Sb21 Sb26 Zn23 129.0(19) . .
Sb21 Sb26 Zn25 84.9(16) . .
Zn23 Sb26 Zn25 135.0(10) . .
Sb21 Sb26 Zn35 93.7(19) . .
Zn23 Sb26 Zn35 80.8(13) . .
Zn25 Sb26 Zn35 131.8(12) . .
Sb21 Sb26 Zn29 77.9(16) . .
Zn23 Sb26 Zn29 102.1(8) . .
Zn25 Sb26 Zn29 115.0(8) . .
Zn35 Sb26 Zn29 21.5(11) . .
Sb21 Sb26 Zn5 74.6(15) . .
Zn23 Sb26 Zn5 62.7(5) . .
Zn25 Sb26 Zn5 111.4(7) . .
Zn35 Sb26 Zn5 114.5(11) . .
Zn29 Sb26 Zn5 122.7(8) . .
Sb21 Sb26 Sb17 174.2(19) . .
Zn23 Sb26 Sb17 56.8(6) . .
Zn25 Sb26 Sb17 90.4(7) . .
Zn35 Sb26 Sb17 86.9(11) . .
Zn29 Sb26 Sb17 101.1(7) . .
Zn5 Sb26 Sb17 110.4(7) . .
Zn22 Sb22 Zn34 98.8(3) . 2_645
Zn22 Sb22 Zn27 99.16(6) . 2_645
Zn34 Sb22 Zn27 11.5(3) 2_645 2_645
Zn22 Sb22 Zn32 116.6(3) . .
Zn34 Sb22 Zn32 122.1(5) 2_645 .
Zn27 Sb22 Zn32 112.6(3) 2_645 .
Zn22 Sb22 Zn28 77.44(5) . 2_645
Zn34 Sb22 Zn28 79.1(3) 2_645 2_645
Zn27 Sb22 Zn28 68.12(10) 2_645 2_645
Zn32 Sb22 Zn28 67.0(3) . 2_645
Zn22 Sb22 Zn16 110.77(7) . .
Zn34 Sb22 Zn16 119.0(4) 2_645 .
Zn27 Sb22 Zn16 108.57(13) 2_645 .
Zn32 Sb22 Zn16 8.7(3) . .
Zn28 Sb22 Zn16 58.53(8) 2_645 .
Zn22 Sb22 Na8 129.47(13) . 4_566
Zn34 Sb22 Na8 61.8(3) 2_645 4_566
Zn27 Sb22 Na8 70.50(14) 2_645 4_566
Zn32 Sb22 Na8 112.8(3) . 4_566
Zn28 Sb22 Na8 133.73(12) 2_645 4_566
Zn16 Sb22 Na8 119.48(14) . 4_566
Zn22 Sb22 Na8 143.41(12) . 2_645
Zn34 Sb22 Na8 116.6(3) 2_645 2_645
Zn27 Sb22 Na8 117.39(12) 2_645 2_645
Zn32 Sb22 Na8 52.2(3) . 2_645
Zn28 Sb22 Na8 116.38(12) 2_645 2_645
Zn16 Sb22 Na8 60.82(14) . 2_645
Na8 Sb22 Na8 67.0(2) 4_566 2_645
Zn22 Sb22 Na3 73.56(9) . .
Zn34 Sb22 Na3 159.4(4) 2_645 .
Zn27 Sb22 Na3 169.40(12) 2_645 .
Zn32 Sb22 Na3 77.9(3) . .
Zn28 Sb22 Na3 116.55(9) 2_645 .
Zn16 Sb22 Na3 81.50(10) . .
Na8 Sb22 Na3 107.87(14) 4_566 .
Na8 Sb22 Na3 70.00(14) 2_645 .
Zn22 Sb22 Na1 64.15(9) . 4_566
Zn34 Sb22 Na1 85.2(3) 2_645 4_566
Zn27 Sb22 Na1 95.71(12) 2_645 4_566
Zn32 Sb22 Na1 150.5(3) . 4_566
Zn28 Sb22 Na1 135.51(9) 2_645 4_566
Zn16 Sb22 Na1 155.72(10) . 4_566
Na8 Sb22 Na1 67.86(15) 4_566 4_566
Na8 Sb22 Na1 107.91(14) 2_645 4_566
Na3 Sb22 Na1 74.28(11) . 4_566
Zn28 Sb23 Zn18 113.24(5) . 2_655
Zn28 Sb23 Zn17 127.16(5) . 4_575
Zn18 Sb23 Zn17 109.94(5) 2_655 4_575
Zn28 Sb23 Zn20 94.91(5) . 2_655
Zn18 Sb23 Zn20 67.06(4) 2_655 2_655
Zn17 Sb23 Zn20 75.22(4) 4_575 2_655
Zn28 Sb23 Zn12 121.59(5) . .
Zn18 Sb23 Zn12 111.86(5) 2_655 .
Zn17 Sb23 Zn12 64.28(4) 4_575 .
Zn20 Sb23 Zn12 136.51(5) 2_655 .
Zn28 Sb23 Zn30 87.03(5) . .
Zn18 Sb23 Zn30 72.42(5) 2_655 .
Zn17 Sb23 Zn30 135.11(5) 4_575 .
Zn20 Sb23 Zn30 136.61(5) 2_655 .
Zn12 Sb23 Zn30 73.27(4) . .
Zn30 Sb24 Zn8 108.91(7) . .
Zn30 Sb24 Zn36 18.7(3) . .
Zn8 Sb24 Zn36 111.9(2) . .
Zn30 Sb24 Zn19 102.75(6) . .
Zn8 Sb24 Zn19 145.35(7) . .
Zn36 Sb24 Zn19 102.6(2) . .
Zn30 Sb24 Sb21 130.76(7) . .
Zn8 Sb24 Sb21 83.35(5) . .
Zn36 Sb24 Sb21 112.1(3) . .
Zn19 Sb24 Sb21 86.60(5) . .
Zn30 Sb24 Zn28 84.31(6) . .
Zn8 Sb24 Zn28 62.63(5) . .
Zn36 Sb24 Zn28 102.0(3) . .
Zn19 Sb24 Zn28 108.02(6) . .
Sb21 Sb24 Zn28 138.96(6) . .
Zn30 Sb24 Zn27 111.25(7) . .
Zn8 Sb24 Zn27 101.75(7) . .
Zn36 Sb24 Zn27 126.2(3) . .
Zn19 Sb24 Zn27 52.44(6) . .
Sb21 Sb24 Zn27 112.37(6) . .
Zn28 Sb24 Zn27 58.39(6) . .
Zn30 Sb27 Zn36 19.8(3) . .
Zn30 Sb27 Zn28 94.0(3) . .
Zn36 Sb27 Zn28 112.5(5) . .
Zn30 Sb27 Zn8 114.0(5) . .
Zn36 Sb27 Zn8 114.1(5) . .
Zn28 Sb27 Zn8 65.2(3) . .
Zn30 Sb27 Zn19 107.3(4) . .
Zn36 Sb27 Zn19 104.3(5) . .
Zn28 Sb27 Zn19 113.7(4) . .
Zn8 Sb27 Zn19 138.7(4) . .
Zn30 Sb27 Zn27 121.3(4) . .
Zn36 Sb27 Zn27 135.7(5) . .
Zn28 Sb27 Zn27 61.9(3) . .
Zn8 Sb27 Zn27 102.9(4) . .
Zn19 Sb27 Zn27 53.3(2) . .
Zn30 Sb27 Sb21 125.3(4) . .
Zn36 Sb27 Sb21 105.5(5) . .
Zn28 Sb27 Sb21 134.1(4) . .
Zn8 Sb27 Sb21 76.4(2) . .
Zn19 Sb27 Sb21 79.4(3) . .
Zn27 Sb27 Sb21 106.1(3) . .
Sb10 Zn1 Sb06 119.46(5) . .
Sb10 Zn1 Sb05 121.84(5) . .
Sb06 Zn1 Sb05 98.61(4) . .
Sb10 Zn1 Zn20 106.99(5) . .
Sb06 Zn1 Zn20 132.60(6) . .
Sb05 Zn1 Zn20 61.23(4) . .
Sb10 Zn1 Sb03 99.54(4) . .
Sb06 Zn1 Sb03 100.33(5) . .
Sb05 Zn1 Sb03 115.90(5) . .
Zn20 Zn1 Sb03 61.04(4) . .
Sb10 Zn1 Zn4 102.32(5) . .
Sb06 Zn1 Zn4 60.39(4) . .
Sb05 Zn1 Zn4 58.83(4) . .
Zn20 Zn1 Zn4 120.04(6) . .
Sb03 Zn1 Zn4 156.17(6) . .
Sb10 Zn1 Zn33 134.6(6) . .
Sb06 Zn1 Zn33 104.1(6) . .
Sb05 Zn1 Zn33 57.9(6) . .
Zn20 Zn1 Zn33 28.5(6) . .
Sb03 Zn1 Zn33 58.2(6) . .
Zn4 Zn1 Zn33 110.2(6) . .
Sb10 Zn1 Na1 69.69(9) . .
Sb06 Zn1 Na1 67.33(9) . .
Sb05 Zn1 Na1 165.75(10) . .
Zn20 Zn1 Na1 126.24(10) . .
Sb03 Zn1 Na1 66.65(9) . .
Zn4 Zn1 Na1 112.66(9) . .
Zn33 Zn1 Na1 121.6(6) . .
Sb08 Zn2 Sb01 119.19(5) . .
Sb08 Zn2 Sb04 101.54(4) . .
Sb01 Zn2 Sb04 119.66(5) . .
Sb08 Zn2 Zn3 139.83(6) . .
Sb01 Zn2 Zn3 60.02(4) . .
Sb04 Zn2 Zn3 60.11(4) . .
Sb08 Zn2 Sb02 117.78(5) . 2_545
Sb01 Zn2 Sb02 97.08(4) . 2_545
Sb04 Zn2 Sb02 101.03(5) . 2_545
Zn3 Zn2 Sb02 101.40(5) . 2_545
Sb08 Zn2 Zn6 98.61(5) . 2_545
Sb01 Zn2 Zn6 59.67(4) . 2_545
Sb04 Zn2 Zn6 155.61(6) . 2_545
Zn3 Zn2 Zn6 110.59(5) . 2_545
Sb02 Zn2 Zn6 56.91(4) 2_545 2_545
Sb08 Zn2 Na2 70.00(9) . .
Sb01 Zn2 Na2 161.84(9) . .
Sb04 Zn2 Na2 69.92(9) . .
Zn3 Zn2 Na2 124.56(9) . .
Sb02 Zn2 Na2 65.11(9) 2_545 .
Zn6 Zn2 Na2 104.85(9) 2_545 .
Sb17 Zn3 Sb01 105.62(5) . .
Sb17 Zn3 Sb04 107.52(5) . .
Sb01 Zn3 Sb04 117.65(5) . .
Sb17 Zn3 Zn2 129.98(6) . .
Sb01 Zn3 Zn2 58.55(4) . .
Sb04 Zn3 Zn2 59.56(4) . .
Sb17 Zn3 Sb25 9.3(4) . 4_565
Sb01 Zn3 Sb25 109.4(4) . 4_565
Sb04 Zn3 Sb25 111.7(4) . 4_565
Zn2 Zn3 Sb25 139.3(5) . 4_565
Sb17 Zn3 Sb09 115.56(5) . 1_545
Sb01 Zn3 Sb09 111.48(5) . 1_545
Sb04 Zn3 Sb09 99.34(5) . 1_545
Zn2 Zn3 Sb09 114.25(5) . 1_545
Sb25 Zn3 Sb09 106.3(5) 4_565 1_545
Sb17 Zn3 Zn10 104.41(5) . 4_565
Sb01 Zn3 Zn10 60.90(4) . 4_565
Sb04 Zn3 Zn10 146.67(6) . 4_565
Zn2 Zn3 Zn10 105.47(5) . 4_565
Sb25 Zn3 Zn10 98.6(4) 4_565 4_565
Sb09 Zn3 Zn10 57.43(4) 1_545 4_565
Sb17 Zn3 Zn9 98.25(5) . 2_645
Sb01 Zn3 Zn9 156.02(5) . 2_645
Sb04 Zn3 Zn9 55.01(4) . 2_645
Zn2 Zn3 Zn9 106.97(5) . 2_645
Sb25 Zn3 Zn9 93.8(4) 4_565 2_645
Sb09 Zn3 Zn9 54.11(4) 1_545 2_645
Zn10 Zn3 Zn9 111.20(5) 4_565 2_645
Sb11 Zn4 Sb05 124.69(5) . .
Sb11 Zn4 Zn8 131.01(6) . .
Sb05 Zn4 Zn8 102.95(5) . .
Sb11 Zn4 Sb06 117.91(5) . .
Sb05 Zn4 Sb06 97.16(4) . .
Zn8 Zn4 Sb06 59.90(4) . .
Sb11 Zn4 Zn1 103.75(5) . .
Sb05 Zn4 Zn1 59.03(4) . .
Zn8 Zn4 Zn1 110.66(6) . .
Sb06 Zn4 Zn1 58.08(4) . .
Sb11 Zn4 Sb07 98.74(4) . .
Sb05 Zn4 Sb07 100.23(5) . .
Zn8 Zn4 Sb07 58.49(4) . .
Sb06 Zn4 Sb07 118.20(5) . .
Zn1 Zn4 Sb07 155.66(6) . .
Sb11 Zn4 Na3 70.38(9) . .
Sb05 Zn4 Na3 73.00(9) . .
Zn8 Zn4 Na3 119.89(10) . .
Sb06 Zn4 Na3 170.02(10) . .
Zn1 Zn4 Na3 115.95(9) . .
Sb07 Zn4 Na3 63.38(9) . .
Sb20 Zn5 Sb06 116.67(5) 4_565 .
Sb20 Zn5 Sb16 117.64(5) 4_565 .
Sb06 Zn5 Sb16 105.61(5) . .
Sb20 Zn5 Zn23 141.41(6) 4_565 .
Sb06 Zn5 Zn23 99.56(5) . .
Sb16 Zn5 Zn23 59.55(4) . .
Sb20 Zn5 Sb21 99.00(4) 4_565 .
Sb06 Zn5 Sb21 104.63(5) . .
Sb16 Zn5 Sb21 112.60(5) . .
Zn23 Zn5 Sb21 56.94(4) . .
Sb20 Zn5 Sb26 106.9(4) 4_565 .
Sb06 Zn5 Sb26 110.4(4) . .
Sb16 Zn5 Sb26 97.9(5) . .
Zn23 Zn5 Sb26 43.7(5) . .
Sb21 Zn5 Sb26 14.7(5) . .
Sb20 Zn5 Na3 61.01(8) 4_565 4_565
Sb06 Zn5 Na3 111.96(9) . 4_565
Sb16 Zn5 Na3 61.69(8) . 4_565
Zn23 Zn5 Na3 118.51(9) . 4_565
Sb21 Zn5 Na3 143.17(9) . 4_565
Sb26 Zn5 Na3 136.5(4) . 4_565
Sb09 Zn6 Sb02 123.08(5) . .
Sb09 Zn6 Zn30 119.42(6) . .
Sb02 Zn6 Zn30 61.41(4) . .
Sb09 Zn6 Sb01 116.83(5) . 2
Sb02 Zn6 Sb01 98.34(4) . 2
Zn30 Zn6 Sb01 121.98(6) . 2
Sb09 Zn6 Sb12 100.96(4) . .
Sb02 Zn6 Sb12 117.53(5) . .
Zn30 Zn6 Sb12 58.80(4) . .
Sb01 Zn6 Sb12 98.06(5) 2 .
Sb09 Zn6 Zn2 101.26(5) . 2
Sb02 Zn6 Zn2 60.69(4) . 2
Zn30 Zn6 Zn2 120.87(6) . 2
Sb01 Zn6 Zn2 57.70(4) 2 2
Sb12 Zn6 Zn2 152.86(6) . 2
Sb09 Zn6 Zn36 136.7(3) . .
Sb02 Zn6 Zn36 59.2(2) . .
Zn30 Zn6 Zn36 17.8(3) . .
Sb01 Zn6 Zn36 104.2(3) 2 .
Sb12 Zn6 Zn36 58.4(2) . .
Zn2 Zn6 Zn36 112.2(2) 2 .
Sb09 Zn6 Na6 68.57(8) . .
Sb02 Zn6 Na6 165.14(9) . .
Zn30 Zn6 Na6 123.33(9) . .
Sb01 Zn6 Na6 67.01(8) 2 .
Sb12 Zn6 Na6 64.58(8) . .
Zn2 Zn6 Na6 110.12(9) 2 .
Zn36 Zn6 Na6 120.3(2) . .
Sb05 Zn7 Sb10 118.68(5) 2_645 .
Sb05 Zn7 Zn23 109.42(5) 2_645 .
Sb10 Zn7 Zn23 131.59(6) . .
Sb05 Zn7 Sb16 103.20(5) 2_645 .
Sb10 Zn7 Sb16 111.44(5) . .
Zn23 Zn7 Sb16 59.44(4) . .
Sb05 Zn7 Sb11 115.18(5) 2_645 .
Sb10 Zn7 Sb11 93.05(4) . .
Zn23 Zn7 Sb11 60.21(4) . .
Sb16 Zn7 Sb11 115.89(5) . .
Sb05 Zn7 Zn33 57.3(6) 2_645 2_645
Sb10 Zn7 Zn33 138.3(6) . 2_645
Zn23 Zn7 Zn33 66.3(5) . 2_645
Sb16 Zn7 Zn33 109.5(5) . 2_645
Sb11 Zn7 Zn33 61.7(6) . 2_645
Sb05 Zn7 Na5 69.82(11) 2_645 2_645
Sb10 Zn7 Na5 78.68(12) . 2_645
Zn23 Zn7 Na5 125.49(13) . 2_645
Sb16 Zn7 Na5 67.66(12) . 2_645
Sb11 Zn7 Na5 171.73(12) . 2_645
Zn33 Zn7 Na5 125.2(6) 2_645 2_645
Sb24 Zn8 Zn4 135.03(6) . .
Sb24 Zn8 Sb07 108.29(6) . .
Zn4 Zn8 Sb07 63.28(4) . .
Sb24 Zn8 Sb06 107.01(6) . .
Zn4 Zn8 Sb06 61.08(4) . .
Sb07 Zn8 Sb06 124.16(5) . .
Sb24 Zn8 Sb27 7.0(2) . .
Zn4 Zn8 Sb27 142.1(2) . .
Sb07 Zn8 Sb27 110.6(3) . .
Sb06 Zn8 Sb27 109.7(3) . .
Sb24 Zn8 Zn28 62.99(5) . .
Zn4 Zn8 Zn28 152.03(6) . .
Sb07 Zn8 Zn28 139.26(6) . .
Sb06 Zn8 Zn28 95.35(5) . .
Sb27 Zn8 Zn28 56.7(2) . .
Sb24 Zn8 Sb10 109.54(5) . 2_655
Zn4 Zn8 Sb10 115.16(5) . 2_655
Sb07 Zn8 Sb10 95.97(5) . 2_655
Sb06 Zn8 Sb10 111.06(5) . 2_655
Sb27 Zn8 Sb10 102.6(2) . 2_655
Zn28 Zn8 Sb10 56.56(4) . 2_655
Sb24 Zn8 Zn16 109.66(7) . 2_655
Zn4 Zn8 Zn16 98.11(7) . 2_655
Sb07 Zn8 Zn16 139.33(7) . 2_655
Sb06 Zn8 Zn16 55.69(7) . 2_655
Sb27 Zn8 Zn16 105.5(3) . 2_655
Zn28 Zn8 Zn16 54.21(6) . 2_655
Sb10 Zn8 Zn16 57.68(7) 2_655 2_655
Sb15 Zn9 Sb09 110.83(5) . 2_645
Sb15 Zn9 Sb04 117.83(5) . 2_655
Sb09 Zn9 Sb04 102.00(5) 2_645 2_655
Sb15 Zn9 Sb03 91.84(4) . .
Sb09 Zn9 Sb03 119.92(5) 2_645 .
Sb04 Zn9 Sb03 115.26(5) 2_655 .
Sb15 Zn9 Zn18 104.88(5) . .
Sb09 Zn9 Zn18 60.15(4) 2_645 .
Sb04 Zn9 Zn18 137.29(6) 2_655 .
Sb03 Zn9 Zn18 60.43(4) . .
Sb15 Zn9 Zn11 107.05(5) . 2_655
Sb09 Zn9 Zn11 142.11(6) 2_645 2_655
Sb04 Zn9 Zn11 57.93(4) 2_655 2_655
Sb03 Zn9 Zn11 58.73(4) . 2_655
Zn18 Zn9 Zn11 110.67(6) . 2_655
Sb15 Zn9 Na4 71.18(9) . 2_655
Sb09 Zn9 Na4 72.36(9) 2_645 2_655
Sb04 Zn9 Na4 70.83(9) 2_655 2_655
Sb03 Zn9 Na4 162.34(10) . 2_655
Zn18 Zn9 Na4 127.49(10) . 2_655
Zn11 Zn9 Na4 120.64(10) 2_655 2_655
Sb15 Zn9 Zn3 158.41(6) . 2_655
Sb09 Zn9 Zn3 56.64(4) 2_645 2_655
Sb04 Zn9 Zn3 55.67(4) 2_655 2_655
Sb03 Zn9 Zn3 109.61(5) . 2_655
Zn18 Zn9 Zn3 84.49(5) . 2_655
Zn11 Zn9 Zn3 86.99(5) 2_655 2_655
Na4 Zn9 Zn3 87.63(10) 2_655 2_655
Sb14 Zn10 Sb08 121.08(5) . 3_566
Sb14 Zn10 Sb09 129.48(5) . 4_576
Sb08 Zn10 Sb09 87.60(4) 3_566 4_576
Sb14 Zn10 Sb01 97.77(5) . 4_566
Sb08 Zn10 Sb01 111.06(5) 3_566 4_566
Sb09 Zn10 Sb01 109.96(5) 4_576 4_566
Sb14 Zn10 Zn3 109.64(5) . 4_566
Sb08 Zn10 Zn3 129.25(6) 3_566 4_566
Sb09 Zn10 Zn3 59.69(4) 4_576 4_566
Sb01 Zn10 Zn3 56.92(4) 4_566 4_566
Sb14 Zn10 Na7 69.89(9) . 3_566
Sb08 Zn10 Na7 77.08(9) 3_566 3_566
Sb09 Zn10 Na7 160.29(10) 4_576 3_566
Sb01 Zn10 Na7 65.50(9) 4_566 3_566
Zn3 Zn10 Na7 121.93(10) 4_566 3_566
Sb14 Zn10 Na2 58.40(8) . 3_566
Sb08 Zn10 Na2 63.63(8) 3_566 3_566
Sb09 Zn10 Na2 119.56(9) 4_576 3_566
Sb01 Zn10 Na2 129.40(9) 4_566 3_566
Zn3 Zn10 Na2 165.30(9) 4_566 3_566
Na7 Zn10 Na2 64.40(11) 3_566 3_566
Sb11 Zn11 Sb20 116.81(5) . .
Sb11 Zn11 Zn35 62.3(9) . .
Sb20 Zn11 Zn35 107.2(7) . .
Sb11 Zn11 Sb04 120.32(5) . .
Sb20 Zn11 Sb04 90.36(4) . .
Zn35 Zn11 Sb04 59.1(9) . .
Sb11 Zn11 Sb03 103.70(5) . 2_645
Sb20 Zn11 Sb03 110.60(5) . 2_645
Zn35 Zn11 Sb03 141.8(7) . 2_645
Sb04 Zn11 Sb03 115.09(5) . 2_645
Sb11 Zn11 Zn9 144.62(6) . 2_645
Sb20 Zn11 Zn9 98.49(5) . 2_645
Zn35 Zn11 Zn9 111.3(8) . 2_645
Sb04 Zn11 Zn9 58.23(4) . 2_645
Sb03 Zn11 Zn9 58.25(4) 2_645 2_645
Sb11 Zn11 Na8 82.04(12) . 2_645
Sb20 Zn11 Na8 65.12(12) . 2_645
Zn35 Zn11 Na8 135.9(8) . 2_645
Sb04 Zn11 Na8 153.36(12) . 2_645
Sb03 Zn11 Na8 68.10(12) 2_645 2_645
Zn9 Zn11 Na8 112.87(12) 2_645 2_645
Sb02 Zn12 Sb15 117.15(5) . 3_665
Sb02 Zn12 Sb14 111.08(5) . 4_575
Sb15 Zn12 Sb14 113.67(5) 3_665 4_575
Sb02 Zn12 Sb23 104.46(5) . .
Sb15 Zn12 Sb23 99.87(5) 3_665 .
Sb14 Zn12 Sb23 109.29(5) 4_575 .
Sb02 Zn12 Zn17 145.70(6) . 4_575
Sb15 Zn12 Zn17 95.57(5) 3_665 4_575
Sb14 Zn12 Zn17 59.31(4) 4_575 4_575
Sb23 Zn12 Zn17 56.98(4) . 4_575
Sb02 Zn12 Na6 110.17(8) . 4_575
Sb15 Zn12 Na6 61.61(8) 3_665 4_575
Sb14 Zn12 Na6 60.68(8) 4_575 4_575
Sb23 Zn12 Na6 145.24(9) . 4_575
Zn17 Zn12 Na6 93.72(8) 4_575 4_575
Sb02 Zn12 Na2 59.54(8) . 2
Sb15 Zn12 Na2 117.31(8) 3_665 2
Sb14 Zn12 Na2 57.14(8) 4_575 2
Sb23 Zn12 Na2 142.82(9) . 2
Zn17 Zn12 Na2 115.69(9) 4_575 2
Na6 Zn12 Na2 63.36(10) 4_575 2
Sb08 Zn13 Sb19 114.49(5) . .
Sb08 Zn13 Sb07 126.15(5) . .
Sb19 Zn13 Sb07 87.23(4) . .
Sb08 Zn13 Sb12 102.97(5) . .
Sb19 Zn13 Sb12 111.30(5) . .
Sb07 Zn13 Sb12 114.18(5) . .
Sb08 Zn13 Zn15 141.81(6) . 2_655
Sb19 Zn13 Zn15 103.41(5) . 2_655
Sb07 Zn13 Zn15 57.82(4) . 2_655
Sb12 Zn13 Zn15 56.52(4) . 2_655
Sb08 Zn13 Zn29 72.29(5) . .
Sb19 Zn13 Zn29 98.57(5) . .
Sb07 Zn13 Zn29 55.46(4) . .
Sb12 Zn13 Zn29 148.35(6) . .
Zn15 Zn13 Zn29 107.51(6) 2_655 .
Sb08 Zn13 Na7 78.42(9) . .
Sb19 Zn13 Na7 68.40(9) . .
Sb07 Zn13 Na7 151.98(10) . .
Sb12 Zn13 Na7 65.66(9) . .
Zn15 Zn13 Na7 113.15(10) 2_655 .
Zn29 Zn13 Na7 139.11(10) . .
Sb08 Zn13 Zn36 60.7(2) . .
Sb19 Zn13 Zn36 159.03(19) . .
Sb07 Zn13 Zn36 112.3(2) . .
Sb12 Zn13 Zn36 54.8(2) . .
Zn15 Zn13 Zn36 82.2(2) 2_655 .
Zn29 Zn13 Zn36 98.9(2) . .
Na7 Zn13 Zn36 90.7(2) . .
Sb13 Zn14 Sb15 113.94(5) . .
Sb13 Zn14 Sb03 125.27(5) . .
Sb15 Zn14 Sb03 93.49(5) . .
Sb13 Zn14 Sb12 92.83(5) . 2_645
Sb15 Zn14 Sb12 115.07(5) . 2_645
Sb03 Zn14 Sb12 117.97(5) . 2_645
Sb13 Zn14 Zn18 141.32(6) . .
Sb15 Zn14 Zn18 103.28(5) . .
Sb03 Zn14 Zn18 59.49(4) . .
Sb12 Zn14 Zn18 60.82(4) 2_645 .
Sb13 Zn14 Na1 62.85(8) . .
Sb15 Zn14 Na1 117.72(9) . .
Sb03 Zn14 Na1 62.50(8) . .
Sb12 Zn14 Na1 127.08(9) 2_645 .
Zn18 Zn14 Na1 108.96(9) . .
Sb10 Zn15 Sb12 125.50(5) . 2_645
Sb10 Zn15 Sb07 102.96(5) . 2_645
Sb12 Zn15 Sb07 118.65(5) 2_645 2_645
Sb10 Zn15 Sb13 109.67(5) . .
Sb12 Zn15 Sb13 90.06(4) 2_645 .
Sb07 Zn15 Sb13 108.13(5) 2_645 .
Sb10 Zn15 Zn13 145.57(6) . 2_645
Sb12 Zn15 Zn13 60.25(4) 2_645 2_645
Sb07 Zn15 Zn13 58.57(4) 2_645 2_645
Sb13 Zn15 Zn13 103.98(5) . 2_645
Sb10 Zn15 Na5 75.41(10) . 2_645
Sb12 Zn15 Na5 151.80(11) 2_645 2_645
Sb07 Zn15 Na5 66.26(10) 2_645 2_645
Sb13 Zn15 Na5 63.24(10) . 2_645
Zn13 Zn15 Na5 115.06(11) 2_645 2_645
Sb11 Zn16 Sb06 124.19(11) . 2_645
Sb11 Zn16 Zn28 133.28(11) . 2_645
Sb06 Zn16 Zn28 102.27(9) 2_645 2_645
Sb11 Zn16 Sb22 112.33(11) . .
Sb06 Zn16 Sb22 99.45(10) 2_645 .
Zn28 Zn16 Sb22 58.69(6) 2_645 .
Sb11 Zn16 Sb10 92.32(9) . .
Sb06 Zn16 Sb10 115.57(11) 2_645 .
Zn28 Zn16 Sb10 60.13(8) 2_645 .
Sb22 Zn16 Sb10 113.91(10) . .
Sb11 Zn16 Zn8 139.06(13) . 2_645
Sb06 Zn16 Zn8 57.29(6) 2_645 2_645
Zn28 Zn16 Zn8 61.78(8) 2_645 2_645
Sb22 Zn16 Zn8 106.97(8) . 2_645
Sb10 Zn16 Zn8 60.80(8) . 2_645
Sb11 Zn16 Na8 83.70(15) . 2_645
Sb06 Zn16 Na8 68.19(14) 2_645 2_645
Zn28 Zn16 Na8 121.87(16) 2_645 2_645
Sb22 Zn16 Na8 66.49(15) . 2_645
Sb10 Zn16 Na8 175.73(15) . 2_645
Zn8 Zn16 Na8 123.39(15) 2_645 2_645
Sb06 Zn32 Sb11 129.3(5) 2_645 .
Sb06 Zn32 Sb22 106.1(5) 2_645 .
Sb11 Zn32 Sb22 119.7(5) . .
Sb06 Zn32 Na8 76.5(4) 2_645 2_645
Sb11 Zn32 Na8 94.0(4) . 2_645
Sb22 Zn32 Na8 75.7(4) . 2_645
Sb06 Zn32 Zn28 97.7(4) 2_645 2_645
Sb11 Zn32 Zn28 124.1(5) . 2_645
Sb22 Zn32 Zn28 57.5(3) . 2_645
Na8 Zn32 Zn28 129.5(5) 2_645 2_645
Sb25 Zn17 Sb13 109.7(5) . 2_655
Sb25 Zn17 Sb23 88.5(5) . 4_576
Sb13 Zn17 Sb23 111.43(5) 2_655 4_576
Sb25 Zn17 Zn24 65.7(5) . 4_566
Sb13 Zn17 Zn24 109.78(5) 2_655 4_566
Sb23 Zn17 Zn24 136.83(6) 4_576 4_566
Sb25 Zn17 Sb14 111.0(5) . .
Sb13 Zn17 Sb14 123.24(5) 2_655 .
Sb23 Zn17 Sb14 107.47(5) 4_576 .
Zn24 Zn17 Sb14 57.25(4) 4_566 .
Sb25 Zn17 Sb17 7.2(5) . 4_566
Sb13 Zn17 Sb17 108.91(5) 2_655 4_566
Sb23 Zn17 Sb17 95.39(5) 4_576 4_566
Zn24 Zn17 Sb17 58.98(4) 4_566 4_566
Sb14 Zn17 Sb17 106.74(5) . 4_566
Sb25 Zn17 Zn12 129.3(5) . 4_576
Sb13 Zn17 Zn12 117.67(5) 2_655 4_576
Sb23 Zn17 Zn12 58.74(4) 4_576 4_576
Zn24 Zn17 Zn12 111.00(6) 4_566 4_576
Sb14 Zn17 Zn12 55.47(4) . 4_576
Sb17 Zn17 Zn12 132.20(6) 4_566 4_576
Sb23 Zn18 Sb09 114.36(5) 2_645 2_645
Sb23 Zn18 Sb03 110.57(5) 2_645 .
Sb09 Zn18 Sb03 116.53(5) 2_645 .
Sb23 Zn18 Zn9 144.13(6) 2_645 .
Sb09 Zn18 Zn9 58.19(4) 2_645 .
Sb03 Zn18 Zn9 58.95(4) . .
Sb23 Zn18 Sb12 105.66(5) 2_645 2_645
Sb09 Zn18 Sb12 95.98(4) 2_645 2_645
Sb03 Zn18 Sb12 112.41(5) . 2_645
Zn9 Zn18 Sb12 109.97(5) . 2_645
Sb23 Zn18 Zn14 137.38(6) 2_645 .
Sb09 Zn18 Zn14 106.60(5) 2_645 .
Sb03 Zn18 Zn14 57.07(4) . .
Zn9 Zn18 Zn14 69.51(5) . .
Sb12 Zn18 Zn14 57.43(4) 2_645 .
Sb23 Zn18 Zn20 58.48(4) 2_645 .
Sb09 Zn18 Zn20 118.27(5) 2_645 .
Sb03 Zn18 Zn20 57.14(4) . .
Zn9 Zn18 Zn20 92.53(5) . .
Sb12 Zn18 Zn20 145.55(6) 2_645 .
Zn14 Zn18 Zn20 111.25(6) . .
Zn27 Zn19 Sb18 176.69(11) . .
Zn27 Zn19 Sb24 73.25(10) . .
Sb18 Zn19 Sb24 110.06(6) . .
Zn27 Zn19 Sb15 62.06(7) . 3_665
Sb18 Zn19 Sb15 115.87(5) . 3_665
Sb24 Zn19 Sb15 111.45(5) . 3_665
Zn27 Zn19 Zn26 112.79(9) . 4_565
Sb18 Zn19 Zn26 65.73(4) . 4_565
Sb24 Zn19 Zn26 122.72(6) . 4_565
Sb15 Zn19 Zn26 121.40(6) 3_665 4_565
Zn27 Zn19 Sb27 69.9(3) . .
Sb18 Zn19 Sb27 113.4(3) . .
Sb24 Zn19 Sb27 7.01(19) . .
Sb15 Zn19 Sb27 104.5(2) 3_665 .
Zn26 Zn19 Sb27 129.5(2) 4_565 .
Zn27 Zn19 Zn34 9.7(2) . .
Sb18 Zn19 Zn34 167.0(3) . .
Sb24 Zn19 Zn34 82.9(3) . .
Sb15 Zn19 Zn34 57.6(2) 3_665 .
Zn26 Zn19 Zn34 106.9(3) 4_565 .
Sb27 Zn19 Zn34 79.6(4) . .
Zn27 Zn19 Sb20 57.94(6) . 4_565
Sb18 Zn19 Sb20 121.12(5) . 4_565
Sb24 Zn19 Sb20 95.14(5) . 4_565
Sb15 Zn19 Sb20 101.21(5) 3_665 4_565
Zn26 Zn19 Sb20 55.98(4) 4_565 4_565
Sb27 Zn19 Sb20 98.0(3) . 4_565
Zn34 Zn19 Sb20 54.5(2) . 4_565
Zn27 Zn19 Na4 119.73(12) . 4_565
Sb18 Zn19 Na4 57.27(8) . 4_565
Sb24 Zn19 Na4 152.62(9) . 4_565
Sb15 Zn19 Na4 63.31(8) 3_665 4_565
Zn26 Zn19 Na4 76.71(8) 4_565 4_565
Sb27 Zn19 Na4 148.8(3) . 4_565
Zn34 Zn19 Na4 111.4(3) . 4_565
Sb20 Zn19 Na4 112.20(9) 4_565 4_565
Zn33 Zn20 Sb25 83.4(13) . 3_666
Zn33 Zn20 Sb17 76.4(12) . 2_655
Sb25 Zn20 Sb17 7.3(5) 3_666 2_655
Zn33 Zn20 Zn1 79.0(12) . .
Sb25 Zn20 Zn1 162.4(5) 3_666 .
Sb17 Zn20 Zn1 155.38(7) 2_655 .
Zn33 Zn20 Sb05 71.6(12) . .
Sb25 Zn20 Sb05 113.8(5) 3_666 .
Sb17 Zn20 Sb05 112.35(5) 2_655 .
Zn1 Zn20 Sb05 59.07(4) . .
Zn33 Zn20 Sb23 174.7(12) . 2_645
Sb25 Zn20 Sb23 91.7(5) 3_666 2_645
Sb17 Zn20 Sb23 98.74(5) 2_655 2_645
Zn1 Zn20 Sb23 105.85(5) . 2_645
Sb05 Zn20 Sb23 112.65(5) . 2_645
Zn33 Zn20 Sb03 72.4(12) . .
Sb25 Zn20 Sb03 115.3(5) 3_666 .
Sb17 Zn20 Sb03 110.79(5) 2_655 .
Zn1 Zn20 Sb03 60.39(4) . .
Sb05 Zn20 Sb03 113.41(5) . .
Sb23 Zn20 Sb03 107.90(5) 2_645 .
Zn33 Zn20 Zn18 123.4(12) . .
Sb25 Zn20 Zn18 93.4(5) 3_666 .
Sb17 Zn20 Zn18 95.78(5) 2_655 .
Zn1 Zn20 Zn18 97.38(5) . .
Sb05 Zn20 Zn18 151.23(6) . .
Sb23 Zn20 Zn18 54.46(4) 2_645 .
Sb03 Zn20 Zn18 58.23(4) . .
Zn20 Zn33 Sb25 64.1(12) . 3_666
Zn20 Zn33 Sb17 73.9(11) . 2_655
Sb25 Zn33 Sb17 10.0(5) 3_666 2_655
Zn20 Zn33 Sb05 79.5(12) . .
Sb25 Zn33 Sb05 109.4(11) 3_666 .
Sb17 Zn33 Sb05 114.5(10) 2_655 .
Zn20 Zn33 Sb03 79.1(12) . .
Sb25 Zn33 Sb03 110.3(11) 3_666 .
Sb17 Zn33 Sb03 112.4(10) 2_655 .
Sb05 Zn33 Sb03 119.5(10) . .
Zn20 Zn33 Zn1 72.5(11) . .
Sb25 Zn33 Zn1 136.6(13) 3_666 .
Sb17 Zn33 Zn1 146.4(12) 2_655 .
Sb05 Zn33 Zn1 59.2(6) . .
Sb03 Zn33 Zn1 60.4(6) . .
Zn20 Zn33 Zn7 129.9(16) . 2_655
Sb25 Zn33 Zn7 107.2(11) 3_666 2_655
Sb17 Zn33 Zn7 102.5(9) 2_655 2_655
Sb05 Zn33 Zn7 56.1(5) . 2_655
Sb03 Zn33 Zn7 140.5(11) . 2_655
Zn1 Zn33 Zn7 99.2(8) . 2_655
Zn20 Zn33 Sb11 170.0(17) . 2_655
Sb25 Zn33 Sb11 108.2(11) 3_666 2_655
Sb17 Zn33 Sb11 98.2(9) 2_655 2_655
Sb05 Zn33 Sb11 109.8(9) . 2_655
Sb03 Zn33 Sb11 98.9(9) . 2_655
Zn1 Zn33 Sb11 115.1(9) . 2_655
Zn7 Zn33 Sb11 57.1(5) 2_655 2_655
Zn20 Zn33 Zn23 121.4(15) . 2_655
Sb25 Zn33 Zn23 61.8(8) 3_666 2_655
Sb17 Zn33 Zn23 53.6(5) 2_655 2_655
Sb05 Zn33 Zn23 98.6(9) . 2_655
Sb03 Zn33 Zn23 140.3(11) . 2_655
Zn1 Zn33 Zn23 153.1(10) . 2_655
Zn7 Zn33 Zn23 54.0(5) 2_655 2_655
Sb11 Zn33 Zn23 54.7(5) 2_655 2_655
Sb08 Zn21 Zn36 68.3(3) . .
Sb08 Zn21 Sb18 132.50(6) . .
Zn36 Zn21 Sb18 127.9(2) . .
Sb08 Zn21 Sb02 117.47(6) . .
Zn36 Zn21 Sb02 61.8(3) . .
Sb18 Zn21 Sb02 107.82(5) . .
Sb08 Zn21 Sb09 81.66(5) . 2_545
Zn36 Zn21 Sb09 129.0(2) . 2_545
Sb18 Zn21 Sb09 102.92(5) . 2_545
Sb02 Zn21 Sb09 102.05(5) . 2_545
Sb08 Zn21 Na4 146.51(10) . 2
Zn36 Zn21 Na4 127.3(3) . 2
Sb18 Zn21 Na4 65.93(9) . 2
Sb02 Zn21 Na4 65.62(9) . 2
Sb09 Zn21 Na4 65.68(9) 2_545 2
Sb05 Zn22 Sb13 120.93(6) . 4_566
Sb05 Zn22 Sb22 114.63(5) . .
Sb13 Zn22 Sb22 123.46(6) 4_566 .
Sb05 Zn22 Na1 130.45(10) . 4_566
Sb13 Zn22 Na1 68.24(9) 4_566 4_566
Sb22 Zn22 Na1 68.72(9) . 4_566
Sb05 Zn22 Na3 68.91(8) . .
Sb13 Zn22 Na3 131.36(9) 4_566 .
Sb22 Zn22 Na3 61.67(8) . .
Na1 Zn22 Na3 71.80(11) 4_566 .
Sb26 Zn23 Sb17 79.0(6) . .
Sb26 Zn23 Zn7 169.6(6) . .
Sb17 Zn23 Zn7 108.96(6) . .
Sb26 Zn23 Sb16 122.5(6) . .
Sb17 Zn23 Sb16 113.99(5) . .
Zn7 Zn23 Sb16 61.31(4) . .
Sb26 Zn23 Sb21 12.6(6) . .
Sb17 Zn23 Sb21 91.58(5) . .
Zn7 Zn23 Sb21 158.30(6) . .
Sb16 Zn23 Sb21 117.22(5) . .
Sb26 Zn23 Sb11 111.2(5) . .
Sb17 Zn23 Sb11 103.40(5) . .
Zn7 Zn23 Sb11 61.01(4) . .
Sb16 Zn23 Sb11 118.36(5) . .
Sb21 Zn23 Sb11 108.36(5) . .
Sb26 Zn23 Zn5 73.6(6) . .
Sb17 Zn23 Zn5 134.91(6) . .
Zn7 Zn23 Zn5 103.64(6) . .
Sb16 Zn23 Zn5 57.86(4) . .
Sb21 Zn23 Zn5 63.62(4) . .
Sb11 Zn23 Zn5 119.55(6) . .
Sb26 Zn23 Sb25 86.6(8) . 4_565
Sb17 Zn23 Sb25 7.7(4) . 4_565
Zn7 Zn23 Sb25 101.6(4) . 4_565
Sb16 Zn23 Sb25 109.0(4) . 4_565
Sb21 Zn23 Sb25 99.2(4) . 4_565
Sb11 Zn23 Sb25 101.8(4) . 4_565
Zn5 Zn23 Sb25 138.2(4) . 4_565
Sb26 Zn23 Zn33 123.9(8) . 2_645
Sb17 Zn23 Zn33 55.0(5) . 2_645
Zn7 Zn23 Zn33 59.7(5) . 2_645
Sb16 Zn23 Zn33 105.9(5) . 2_645
Sb21 Zn23 Zn33 134.0(5) . 2_645
Sb11 Zn23 Zn33 59.6(5) . 2_645
Zn5 Zn23 Zn33 162.4(5) . 2_645
Sb25 Zn23 Zn33 49.5(7) 4_565 2_645
Sb26 Zn23 Zn35 55.8(10) . .
Sb17 Zn23 Zn35 85.7(6) . .
Zn7 Zn23 Zn35 116.9(8) . .
Sb16 Zn23 Zn35 160.0(6) . .
Sb21 Zn23 Zn35 56.2(8) . .
Sb11 Zn23 Zn35 55.9(8) . .
Zn5 Zn23 Zn35 106.4(7) . .
Sb25 Zn23 Zn35 90.9(7) 4_565 .
Zn33 Zn23 Zn35 87.6(9) 2_645 .
Sb19 Zn24 Sb14 118.80(5) 4_565 4_565
Sb19 Zn24 Sb17 109.01(5) 4_565 .
Sb14 Zn24 Sb17 111.83(5) 4_565 .
Sb19 Zn24 Zn17 105.49(6) 4_565 4_565
Sb14 Zn24 Zn17 61.65(4) 4_565 4_565
Sb17 Zn24 Zn17 60.77(4) . 4_565
Sb19 Zn24 Zn25 68.47(4) 4_565 .
Sb14 Zn24 Zn25 147.80(6) 4_565 .
Sb17 Zn24 Zn25 92.57(5) . .
Zn17 Zn24 Zn25 150.04(6) 4_565 .
Sb19 Zn24 Sb25 112.1(4) 4_565 4_565
Sb14 Zn24 Sb25 103.1(4) 4_565 4_565
Sb17 Zn24 Sb25 9.4(4) . 4_565
Zn17 Zn24 Sb25 51.6(5) 4_565 4_565
Zn25 Zn24 Sb25 102.0(5) . 4_565
Sb19 Zn24 Sb01 118.15(5) 4_565 .
Sb14 Zn24 Sb01 97.91(5) 4_565 .
Sb17 Zn24 Sb01 99.25(5) . .
Zn17 Zn24 Sb01 136.19(6) 4_565 .
Zn25 Zn24 Sb01 56.12(4) . .
Sb25 Zn24 Sb01 104.6(4) 4_565 .
Sb19 Zn24 Na7 64.04(8) 4_565 4_565
Sb14 Zn24 Na7 59.48(8) 4_565 4_565
Sb17 Zn24 Na7 154.90(9) . 4_565
Zn17 Zn24 Na7 96.69(9) 4_565 4_565
Zn25 Zn24 Na7 105.69(9) . 4_565
Sb25 Zn24 Na7 147.3(5) 4_565 4_565
Sb01 Zn24 Na7 105.18(9) . 4_565
Sb26 Zn25 Sb18 125.8(6) . .
Sb26 Zn25 Sb21 16.6(6) . .
Sb18 Zn25 Sb21 109.39(5) . .
Sb26 Zn25 Sb01 109.8(5) . .
Sb18 Zn25 Sb01 112.11(5) . .
Sb21 Zn25 Sb01 119.24(6) . .
Sb26 Zn25 Zn24 90.6(6) . .
Sb18 Zn25 Zn24 139.52(6) . .
Sb21 Zn25 Zn24 107.07(5) . .
Sb01 Zn25 Zn24 62.03(4) . .
Sb26 Zn25 Zn26 96.3(5) . 4_565
Sb18 Zn25 Zn26 60.94(4) . 4_565
Sb21 Zn25 Zn26 90.35(5) . 4_565
Sb01 Zn25 Zn26 148.90(6) . 4_565
Zn24 Zn25 Zn26 102.27(6) . 4_565
Sb26 Zn25 Sb19 95.6(5) . 4_565
Sb18 Zn25 Sb19 101.89(5) . 4_565
Sb21 Zn25 Sb19 103.72(5) . 4_565
Sb01 Zn25 Sb19 108.72(5) . 4_565
Zn24 Zn25 Sb19 52.01(4) . 4_565
Zn26 Zn25 Sb19 50.26(4) 4_565 4_565
Sb19 Zn26 Sb20 116.83(5) . .
Sb19 Zn26 Zn19 145.48(6) . 4_566
Sb20 Zn26 Zn19 65.22(4) . 4_566
Sb19 Zn26 Sb04 112.51(5) . .
Sb20 Zn26 Sb04 92.00(5) . .
Zn19 Zn26 Sb04 101.62(5) 4_566 .
Sb19 Zn26 Sb18 106.98(5) . 4_566
Sb20 Zn26 Sb18 120.90(5) . 4_566
Zn19 Zn26 Sb18 56.26(4) 4_566 4_566
Sb04 Zn26 Sb18 106.24(5) . 4_566
Sb19 Zn26 Zn25 65.13(4) . 4_566
Sb20 Zn26 Zn25 115.46(5) . 4_566
Zn19 Zn26 Zn25 82.64(5) 4_566 4_566
Sb04 Zn26 Zn25 150.81(6) . 4_566
Sb18 Zn26 Zn25 52.10(4) 4_566 4_566
Sb19 Zn26 Na2 71.70(9) . .
Sb20 Zn26 Na2 162.90(10) . .
Zn19 Zn26 Na2 117.09(10) 4_566 .
Sb04 Zn26 Na2 70.91(9) . .
Sb18 Zn26 Na2 66.21(9) 4_566 .
Zn25 Zn26 Na2 81.39(9) 4_566 .
Zn34 Zn27 Zn19 113.1(14) . .
Zn34 Zn27 Sb22 83.5(14) . 2_655
Zn19 Zn27 Sb22 162.52(18) . 2_655
Zn34 Zn27 Sb20 79.8(14) . 4_565
Zn19 Zn27 Sb20 65.91(6) . 4_565
Sb22 Zn27 Sb20 114.47(9) 2_655 4_565
Zn34 Zn27 Sb15 78.3(14) . 3_665
Zn19 Zn27 Sb15 60.21(6) . 3_665
Sb22 Zn27 Sb15 132.00(11) 2_655 3_665
Sb20 Zn27 Sb15 105.44(8) 4_565 3_665
Zn34 Zn27 Zn28 136.8(14) . .
Zn19 Zn27 Zn28 108.33(15) . .
Sb22 Zn27 Zn28 57.00(6) 2_655 .
Sb20 Zn27 Zn28 129.76(13) 4_565 .
Sb15 Zn27 Zn28 113.87(10) 3_665 .
Zn34 Zn27 Sb27 170.0(15) . .
Zn19 Zn27 Sb27 56.9(2) . .
Sb22 Zn27 Sb27 106.4(3) 2_655 .
Sb20 Zn27 Sb27 95.0(2) 4_565 .
Sb15 Zn27 Sb27 95.2(2) 3_665 .
Zn28 Zn27 Sb27 52.8(2) . .
Zn34 Zn27 Sb24 166.3(14) . .
Zn19 Zn27 Sb24 54.31(8) . .
Sb22 Zn27 Sb24 108.54(12) 2_655 .
Sb20 Zn27 Sb24 89.06(10) 4_565 .
Sb15 Zn27 Sb24 97.32(10) 3_665 .
Zn28 Zn27 Sb24 56.87(9) . .
Sb27 Zn27 Sb24 5.92(18) . .
Zn34 Zn27 Na8 43.5(14) . 3_665
Zn19 Zn27 Na8 126.95(15) . 3_665
Sb22 Zn27 Na8 61.41(13) 2_655 3_665
Sb20 Zn27 Na8 63.36(13) 4_565 3_665
Sb15 Zn27 Na8 121.07(19) 3_665 3_665
Zn28 Zn27 Na8 115.22(14) . 3_665
Sb27 Zn27 Na8 140.8(3) . 3_665
Sb24 Zn27 Na8 136.63(14) . 3_665
Zn27 Zn34 Sb22 84.9(14) . 2_655
Zn27 Zn34 Sb20 88.8(14) . 4_565
Sb22 Zn34 Sb20 116.1(4) 2_655 4_565
Zn27 Zn34 Sb15 90.6(14) . 3_665
Sb22 Zn34 Sb15 135.2(5) 2_655 3_665
Sb20 Zn34 Sb15 108.3(4) 4_565 3_665
Zn27 Zn34 Zn19 57.1(13) . .
Sb22 Zn34 Zn19 141.7(6) 2_655 .
Sb20 Zn34 Zn19 63.0(3) 4_565 .
Sb15 Zn34 Zn19 57.9(2) 3_665 .
Zn27 Zn34 Na8 129.5(16) . 3_665
Sb22 Zn34 Na8 67.1(3) 2_655 3_665
Sb20 Zn34 Na8 69.4(3) 4_565 3_665
Sb15 Zn34 Na8 138.9(6) 3_665 3_665
Zn19 Zn34 Na8 132.0(4) . 3_665
Sb23 Zn28 Zn16 159.50(8) . 2_655
Sb23 Zn28 Sb27 83.9(2) . .
Zn16 Zn28 Sb27 115.4(2) 2_655 .
Sb23 Zn28 Sb22 116.55(6) . 2_655
Zn16 Zn28 Sb22 62.78(8) 2_655 2_655
Sb27 Zn28 Sb22 116.2(3) . 2_655
Sb23 Zn28 Sb10 105.64(5) . 2_655
Zn16 Zn28 Sb10 63.06(8) 2_655 2_655
Sb27 Zn28 Sb10 108.3(3) . 2_655
Sb22 Zn28 Sb10 120.23(5) 2_655 2_655
Sb23 Zn28 Zn8 128.10(6) . .
Zn16 Zn28 Zn8 64.01(7) 2_655 .
Sb27 Zn28 Zn8 58.0(2) . .
Sb22 Zn28 Zn8 111.74(5) 2_655 .
Sb10 Zn28 Zn8 62.41(4) 2_655 .
Sb23 Zn28 Sb24 88.63(5) . .
Zn16 Zn28 Sb24 110.71(7) 2_655 .
Sb27 Zn28 Sb24 4.8(2) . .
Sb22 Zn28 Sb24 113.76(6) 2_655 .
Sb10 Zn28 Sb24 107.28(5) 2_655 .
Zn8 Zn28 Sb24 54.38(5) . .
Sb23 Zn28 Zn32 160.4(3) . 2_655
Zn16 Zn28 Zn32 7.5(2) 2_655 2_655
Sb27 Zn28 Zn32 115.8(3) . 2_655
Sb22 Zn28 Zn32 55.5(3) 2_655 2_655
Sb10 Zn28 Zn32 70.4(3) 2_655 2_655
Zn8 Zn28 Zn32 68.2(3) . 2_655
Sb24 Zn28 Zn32 111.0(3) . 2_655
Sb23 Zn28 Zn27 92.20(6) . .
Zn16 Zn28 Zn27 102.02(10) 2_655 .
Sb27 Zn28 Zn27 65.3(3) . .
Sb22 Zn28 Zn27 54.88(7) 2_655 .
Sb10 Zn28 Zn27 160.58(7) 2_655 .
Zn8 Zn28 Zn27 100.58(8) . .
Sb24 Zn28 Zn27 64.74(8) . .
Zn32 Zn28 Zn27 95.3(3) 2_655 .
Zn35 Zn29 Sb21 89.0(19) . .
Zn35 Zn29 Sb26 76.9(19) . .
Sb21 Zn29 Sb26 16.7(5) . .
Zn35 Zn29 Sb04 81.4(19) . .
Sb21 Zn29 Sb04 123.11(6) . .
Sb26 Zn29 Sb04 109.3(5) . .
Zn35 Zn29 Sb07 88.2(19) . .
Sb21 Zn29 Sb07 111.77(6) . .
Sb26 Zn29 Sb07 121.8(5) . .
Sb04 Zn29 Sb07 123.68(6) . .
Zn35 Zn29 Zn13 143.7(19) . .
Sb21 Zn29 Zn13 114.03(7) . .
Sb26 Zn29 Zn13 130.1(6) . .
Sb04 Zn29 Zn13 105.52(6) . .
Sb07 Zn29 Zn13 57.97(4) . .
Zn29 Zn35 Sb26 82(2) . .
Zn29 Zn35 Sb04 77(2) . .
Sb26 Zn35 Sb04 109.5(13) . .
Zn29 Zn35 Zn11 135(2) . .
Sb26 Zn35 Zn11 126.1(16) . .
Sb04 Zn35 Zn11 60.7(7) . .
Zn29 Zn35 Sb11 164(2) . .
Sb26 Zn35 Sb11 98.2(14) . .
Sb04 Zn35 Sb11 116.8(15) . .
Zn11 Zn35 Sb11 57.1(10) . .
Zn29 Zn35 Sb21 70.1(19) . .
Sb26 Zn35 Sb21 16.0(6) . .
Sb04 Zn35 Sb21 115.8(14) . .
Zn11 Zn35 Sb21 142.0(15) . .
Sb11 Zn35 Sb21 106.2(12) . .
Zn29 Zn35 Sb07 71.3(19) . .
Sb26 Zn35 Sb07 117.9(14) . .
Sb04 Zn35 Sb07 117.0(13) . .
Zn11 Zn35 Sb07 112.0(12) . .
Sb11 Zn35 Sb07 95.5(11) . .
Sb21 Zn35 Sb07 102.9(12) . .
Zn29 Zn35 Zn23 125(2) . .
Sb26 Zn35 Zn23 43.4(7) . .
Sb04 Zn35 Zn23 121.0(12) . .
Zn11 Zn35 Zn23 93.0(13) . .
Sb11 Zn35 Zn23 55.2(8) . .
Sb21 Zn35 Zn23 54.6(6) . .
Sb07 Zn35 Zn23 121.9(11) . .
Zn36 Zn30 Sb27 87.4(7) . .
Zn36 Zn30 Sb24 81.7(7) . .
Sb27 Zn30 Sb24 5.8(3) . .
Zn36 Zn30 Sb12 84.0(7) . .
Sb27 Zn30 Sb12 123.7(3) . .
Sb24 Zn30 Sb12 122.33(7) . .
Zn36 Zn30 Zn6 90.1(7) . .
Sb27 Zn30 Zn6 173.2(3) . .
Sb24 Zn30 Zn6 169.75(8) . .
Sb12 Zn30 Zn6 62.31(4) . .
Zn36 Zn30 Sb02 79.6(7) . .
Sb27 Zn30 Sb02 114.3(3) . .
Sb24 Zn30 Sb02 113.20(6) . .
Sb12 Zn30 Sb02 118.49(6) . .
Zn6 Zn30 Sb02 58.92(4) . .
Zn36 Zn30 Sb23 169.3(7) . .
Sb27 Zn30 Sb23 82.9(3) . .
Sb24 Zn30 Sb23 88.65(6) . .
Sb12 Zn30 Sb23 105.28(6) . .
Zn6 Zn30 Sb23 99.01(6) . .
Sb02 Zn30 Sb23 100.11(6) . .
Zn30 Zn36 Sb27 72.7(7) . .
Zn30 Zn36 Zn21 131.8(9) . .
Sb27 Zn36 Zn21 92.8(4) . .
Zn30 Zn36 Sb24 79.6(7) . .
Sb27 Zn36 Sb24 6.9(2) . .
Zn21 Zn36 Sb24 88.3(3) . .
Zn30 Zn36 Sb02 82.2(7) . .
Sb27 Zn36 Sb02 111.4(5) . .
Zn21 Zn36 Sb02 60.2(2) . .
Sb24 Zn36 Sb02 113.3(4) . .
Zn30 Zn36 Sb12 77.7(7) . .
Sb27 Zn36 Sb12 117.5(5) . .
Zn21 Zn36 Sb12 144.7(5) . .
Sb24 Zn36 Sb12 119.9(4) . .
Sb02 Zn36 Sb12 117.5(4) . .
Zn30 Zn36 Zn6 72.2(7) . .
Sb27 Zn36 Zn6 144.3(6) . .
Zn21 Zn36 Zn6 106.0(3) . .
Sb24 Zn36 Zn6 151.1(5) . .
Sb02 Zn36 Zn6 57.5(2) . .
Sb12 Zn36 Zn6 60.0(2) . .
Zn30 Zn36 Sb08 171.5(9) . .
Sb27 Zn36 Sb08 104.7(5) . .
Zn21 Zn36 Sb08 55.8(3) . .
Sb24 Zn36 Sb08 97.9(4) . .
Sb02 Zn36 Sb08 106.2(4) . .
Sb12 Zn36 Sb08 96.8(4) . .
Zn6 Zn36 Sb08 110.9(4) . .
Zn30 Zn36 Zn13 120.5(8) . .
Sb27 Zn36 Zn13 95.1(4) . .
Zn21 Zn36 Zn13 106.2(4) . .
Sb24 Zn36 Zn13 91.4(3) . .
Sb02 Zn36 Zn13 150.0(4) . .
Sb12 Zn36 Zn13 56.6(2) . .
Zn6 Zn36 Zn13 107.9(3) . .
Sb08 Zn36 Zn13 51.3(2) . .
Zn37 Zn31 Sb19 88.8(10) 4_565 4_565
Zn37 Zn31 Sb16 83.8(10) 4_565 .
Sb19 Zn31 Sb16 133.76(9) 4_565 .
Zn37 Zn31 Sb13 85.5(9) 4_565 3_655
Sb19 Zn31 Sb13 110.68(7) 4_565 3_655
Sb16 Zn31 Sb13 114.11(7) . 3_655
Zn37 Zn31 Na5 41.9(9) 4_565 4_565
Sb19 Zn31 Na5 129.6(2) 4_565 4_565
Sb16 Zn31 Na5 64.42(13) . 4_565
Sb13 Zn31 Na5 65.01(12) 3_655 4_565
Zn31 Zn37 Sb16 81.3(11) 4_566 4_566
Zn31 Zn37 Sb19 76.5(10) 4_566 .
Sb16 Zn37 Sb19 129.5(6) 4_566 .
Zn31 Zn37 Sb13 80.2(8) 4_566 2_655
Sb16 Zn37 Sb13 112.6(4) 4_566 2_655
Sb19 Zn37 Sb13 107.5(4) . 2_655
Zn31 Zn37 Na5 128.7(11) 4_566 .
Sb16 Zn37 Na5 71.7(3) 4_566 .
Sb19 Zn37 Na5 152.6(7) . .
Sb13 Zn37 Na5 71.7(3) 2_655 .
Zn31 Zn37 Sb07 160.3(12) 4_566 .
Sb16 Zn37 Sb07 112.9(5) 4_566 .
Sb19 Zn37 Sb07 83.9(3) . .
Sb13 Zn37 Sb07 105.0(5) 2_655 .
Na5 Zn37 Sb07 70.4(5) . .
Zn22 Na1 Sb16 91.61(12) 4_565 .
Zn22 Na1 Zn1 163.22(16) 4_565 .
Sb16 Na1 Zn1 104.13(13) . .
Zn22 Na1 Sb13 46.94(7) 4_565 .
Sb16 Na1 Sb13 104.78(14) . .
Zn1 Na1 Sb13 121.41(14) . .
Zn22 Na1 Sb06 141.97(16) 4_565 .
Sb16 Na1 Sb06 81.28(11) . .
Zn1 Na1 Sb06 48.75(7) . .
Sb13 Na1 Sb06 170.01(16) . .
Zn22 Na1 Sb03 114.07(14) 4_565 .
Sb16 Na1 Sb03 154.31(16) . .
Zn1 Na1 Sb03 50.26(7) . .
Sb13 Na1 Sb03 93.08(12) . .
Sb06 Na1 Sb03 78.76(11) . .
Zn22 Na1 Sb22 47.12(7) 4_565 4_565
Sb16 Na1 Sb22 104.73(13) . 4_565
Zn1 Na1 Sb22 131.03(16) . 4_565
Sb13 Na1 Sb22 87.70(11) . 4_565
Sb06 Na1 Sb22 98.53(13) . 4_565
Sb03 Na1 Sb22 94.12(12) . 4_565
Zn22 Na1 Sb10 129.60(16) 4_565 .
Sb16 Na1 Sb10 86.57(12) . .
Zn1 Na1 Sb10 47.53(7) . .
Sb13 Na1 Sb10 85.02(11) . .
Sb06 Na1 Sb10 87.47(11) . .
Sb03 Na1 Sb10 76.59(10) . .
Sb22 Na1 Sb10 167.84(16) 4_565 .
Zn22 Na1 Zn14 76.77(10) 4_565 .
Sb16 Na1 Zn14 147.26(16) . .
Zn1 Na1 Zn14 86.74(11) . .
Sb13 Na1 Zn14 45.62(7) . .
Sb06 Na1 Zn14 126.15(14) . .
Sb03 Na1 Zn14 47.50(7) . .
Sb22 Na1 Zn14 89.72(11) 4_565 .
Sb10 Na1 Zn14 78.23(10) . .
Zn22 Na1 Na8 98.93(16) 4_565 .
Sb16 Na1 Na8 121.15(17) . .
Zn1 Na1 Na8 78.06(15) . .
Sb13 Na1 Na8 124.24(17) . .
Sb06 Na1 Na8 55.96(12) . .
Sb03 Na1 Na8 58.09(13) . .
Sb22 Na1 Na8 53.17(13) 4_565 .
Sb10 Na1 Na8 124.63(17) . .
Zn14 Na1 Na8 91.12(15) . .
Zn22 Na1 Na5 75.75(14) 4_565 2_645
Sb16 Na1 Na5 55.63(12) . 2_645
Zn1 Na1 Na5 108.25(16) . 2_645
Sb13 Na1 Na5 54.95(11) . 2_645
Sb06 Na1 Na5 126.25(16) . 2_645
Sb03 Na1 Na5 127.73(17) . 2_645
Sb22 Na1 Na5 120.68(16) 4_565 2_645
Sb10 Na1 Na5 62.02(13) . 2_645
Zn14 Na1 Na5 91.68(14) . 2_645
Na8 Na1 Na5 173.2(2) . 2_645
Zn22 Na1 Na3 58.18(10) 4_565 4_565
Sb16 Na1 Na3 52.54(9) . 4_565
Zn1 Na1 Na3 136.97(16) . 4_565
Sb13 Na1 Na3 100.75(13) . 4_565
Sb06 Na1 Na3 89.24(12) . 4_565
Sb03 Na1 Na3 142.35(16) . 4_565
Sb22 Na1 Na3 52.20(9) 4_565 4_565
Sb10 Na1 Na3 138.96(16) . 4_565
Zn14 Na1 Na3 133.53(15) . 4_565
Na8 Na1 Na3 85.56(16) . 4_565
Na5 Na1 Na3 88.04(15) 2_645 4_565
Zn26 Na2 Sb14 147.76(16) . 3_566
Zn26 Na2 Zn2 98.47(13) . .
Sb14 Na2 Zn2 112.92(14) 3_566 .
Zn26 Na2 Sb02 119.83(14) . 2_545
Sb14 Na2 Sb02 87.00(11) 3_566 2_545
Zn2 Na2 Sb02 51.60(7) . 2_545
Zn26 Na2 Sb18 53.92(8) . 4_566
Sb14 Na2 Sb18 108.97(14) 3_566 4_566
Zn2 Na2 Sb18 124.38(14) . 4_566
Sb02 Na2 Sb18 97.35(12) 2_545 4_566
Zn26 Na2 Sb08 105.08(13) . .
Sb14 Na2 Sb08 91.60(11) 3_566 .
Zn2 Na2 Sb08 47.53(7) . .
Sb02 Na2 Sb08 89.68(11) 2_545 .
Sb18 Na2 Sb08 158.51(15) 4_566 .
Zn26 Na2 Sb19 47.18(7) . .
Sb14 Na2 Sb19 109.66(13) 3_566 .
Zn2 Na2 Sb19 113.63(14) . .
Sb02 Na2 Sb19 162.20(16) 2_545 .
Sb18 Na2 Sb19 83.42(10) 4_566 .
Sb08 Na2 Sb19 83.81(11) . .
Zn26 Na2 Sb04 49.86(7) . .
Sb14 Na2 Sb04 162.12(16) 3_566 .
Zn2 Na2 Sb04 49.22(7) . .
Sb02 Na2 Sb04 80.10(10) 2_545 .
Sb18 Na2 Sb04 85.09(10) 4_566 .
Sb08 Na2 Sb04 76.11(10) . .
Sb19 Na2 Sb04 82.26(10) . .
Zn26 Na2 Zn10 146.21(15) . 3_566
Sb14 Na2 Zn10 46.50(7) 3_566 3_566
Zn2 Na2 Zn10 74.17(10) . 3_566
Sb02 Na2 Zn10 81.93(10) 2_545 3_566
Sb18 Na2 Zn10 155.44(15) 4_566 3_566
Sb08 Na2 Zn10 45.65(6) . 3_566
Sb19 Na2 Zn10 104.71(12) . 3_566
Sb04 Na2 Zn10 118.66(13) . 3_566
Zn26 Na2 Na7 103.61(14) . .
Sb14 Na2 Na7 59.39(11) 3_566 .
Zn2 Na2 Na7 110.58(15) . .
Sb02 Na2 Na7 133.91(15) 2_545 .
Sb18 Na2 Na7 121.77(15) 4_566 .
Sb08 Na2 Na7 63.24(11) . .
Sb19 Na2 Na7 56.43(10) . .
Sb04 Na2 Na7 123.03(15) . .
Zn10 Na2 Na7 52.24(10) 3_566 .
Zn26 Na2 Zn12 145.81(15) . 2_545
Sb14 Na2 Zn12 45.83(6) 3_566 2_545
Zn2 Na2 Zn12 89.91(11) . 2_545
Sb02 Na2 Zn12 44.74(6) 2_545 2_545
Sb18 Na2 Zn12 94.18(11) 4_566 2_545
Sb08 Na2 Zn12 104.95(12) . 2_545
Sb19 Na2 Zn12 153.06(15) . 2_545
Sb04 Na2 Zn12 124.40(13) . 2_545
Zn10 Na2 Zn12 67.95(8) 3_566 2_545
Na7 Na2 Zn12 104.25(13) . 2_545
Zn26 Na2 Na6 102.75(14) . 3_566
Sb14 Na2 Na6 54.85(10) 3_566 3_566
Zn2 Na2 Na6 144.57(16) . 3_566
Sb02 Na2 Na6 93.07(13) 2_545 3_566
Sb18 Na2 Na6 54.13(10) 4_566 3_566
Sb08 Na2 Na6 146.06(15) . 3_566
Sb19 Na2 Na6 101.59(13) . 3_566
Sb04 Na2 Na6 137.65(15) . 3_566
Zn10 Na2 Na6 101.32(13) 3_566 3_566
Na7 Na2 Na6 91.63(14) . 3_566
Zn12 Na2 Na6 57.14(10) 2_545 3_566
Sb07 Na3 Sb20 96.90(12) . .
Sb07 Na3 Zn4 52.20(7) . .
Sb20 Na3 Zn4 124.92(14) . .
Sb07 Na3 Sb16 92.90(12) . 4_566
Sb20 Na3 Sb16 89.38(12) . 4_566
Zn4 Na3 Sb16 129.97(15) . 4_566
Sb07 Na3 Sb22 152.22(16) . .
Sb20 Na3 Sb22 104.09(13) . .
Zn4 Na3 Sb22 100.32(13) . .
Sb16 Na3 Sb22 105.17(13) 4_566 .
Sb07 Na3 Sb11 77.51(10) . .
Sb20 Na3 Sb11 87.23(11) . .
Zn4 Na3 Sb11 46.49(7) . .
Sb16 Na3 Sb11 169.35(15) 4_566 .
Sb22 Na3 Sb11 85.45(11) . .
Sb07 Na3 Zn5 109.93(13) . 4_566
Sb20 Na3 Zn5 45.91(7) . 4_566
Zn4 Na3 Zn5 161.60(15) . 4_566
Sb16 Na3 Zn5 46.41(7) 4_566 4_566
Sb22 Na3 Zn5 97.76(12) . 4_566
Sb11 Na3 Zn5 132.57(14) . 4_566
Sb07 Na3 Zn22 118.48(14) . .
Sb20 Na3 Zn22 144.36(15) . .
Zn4 Na3 Zn22 83.88(11) . .
Sb16 Na3 Zn22 84.96(11) 4_566 .
Sb22 Na3 Zn22 44.78(6) . .
Sb11 Na3 Zn22 103.59(12) . .
Zn5 Na3 Zn22 111.71(12) 4_566 .
Sb07 Na3 Sb05 77.57(10) . .
Sb20 Na3 Sb05 171.41(15) . .
Zn4 Na3 Sb05 46.49(7) . .
Sb16 Na3 Sb05 97.41(12) 4_566 .
Sb22 Na3 Sb05 79.28(10) . .
Sb11 Na3 Sb05 85.16(10) . .
Zn5 Na3 Sb05 142.11(14) 4_566 .
Zn22 Na3 Sb05 42.29(6) . .
Sb07 Na3 Na5 56.88(12) . .
Sb20 Na3 Na5 128.75(16) . .
Zn4 Na3 Na5 76.05(13) . .
Sb16 Na3 Na5 54.01(12) 4_566 .
Sb22 Na3 Na5 118.26(16) . .
Sb11 Na3 Na5 121.77(16) . .
Zn5 Na3 Na5 98.28(14) 4_566 .
Zn22 Na3 Na5 73.97(13) . .
Sb05 Na3 Na5 53.51(11) . .
Sb07 Na3 Na8 131.84(17) . 2_645
Sb20 Na3 Na8 54.36(12) . 2_645
Zn4 Na3 Na8 109.27(16) . 2_645
Sb16 Na3 Na8 120.64(17) 4_566 2_645
Sb22 Na3 Na8 54.65(12) . 2_645
Sb11 Na3 Na8 64.80(13) . 2_645
Zn5 Na3 Na8 78.74(14) 4_566 2_645
Zn22 Na3 Na8 99.37(15) . 2_645
Sb05 Na3 Na8 124.93(16) . 2_645
Na5 Na3 Na8 171.3(2) . 2_645
Sb07 Na3 Na1 139.93(16) . 4_566
Sb20 Na3 Na1 100.23(13) . 4_566
Zn4 Na3 Na1 133.51(15) . 4_566
Sb16 Na3 Na1 51.66(10) 4_566 4_566
Sb22 Na3 Na1 53.52(10) . 4_566
Sb11 Na3 Na1 138.94(15) . 4_566
Zn5 Na3 Na1 61.78(10) 4_566 4_566
Zn22 Na3 Na1 50.02(9) . 4_566
Sb05 Na3 Na1 88.14(12) . 4_566
Na5 Na3 Na1 84.48(15) . 4_566
Na8 Na3 Na1 86.91(16) 2_645 4_566
Zn9 Na4 Sb18 114.87(14) 2_645 4_566
Zn9 Na4 Zn21 104.38(14) 2_645 2_545
Sb18 Na4 Zn21 139.23(16) 4_566 2_545
Zn9 Na4 Sb02 115.07(15) 2_645 2_545
Sb18 Na4 Sb02 101.42(13) 4_566 2_545
Zn21 Na4 Sb02 49.32(7) 2_545 2_545
Zn9 Na4 Sb18 125.11(15) 2_645 2_545
Sb18 Na4 Sb18 109.95(14) 4_566 2_545
Zn21 Na4 Sb18 48.91(7) 2_545 2_545
Sb02 Na4 Sb18 84.12(11) 2_545 2_545
Zn9 Na4 Sb15 49.60(7) 2_645 2_645
Sb18 Na4 Sb15 88.44(11) 4_566 2_645
Zn21 Na4 Sb15 127.23(14) 2_545 2_645
Sb02 Na4 Sb15 164.61(16) 2_545 2_645
Sb18 Na4 Sb15 103.76(13) 2_545 2_645
Zn9 Na4 Sb04 50.26(8) 2_645 .
Sb18 Na4 Sb04 88.88(11) 4_566 .
Zn21 Na4 Sb04 109.15(14) 2_545 .
Sb02 Na4 Sb04 80.73(11) 2_545 .
Sb18 Na4 Sb04 157.89(16) 2_545 .
Sb15 Na4 Sb04 87.75(11) 2_645 .
Zn9 Na4 Sb09 49.20(7) 2_645 1_545
Sb18 Na4 Sb09 163.64(16) 4_566 1_545
Zn21 Na4 Sb09 55.55(8) 2_545 1_545
Sb02 Na4 Sb09 85.22(11) 2_545 1_545
Sb18 Na4 Sb09 85.45(10) 2_545 1_545
Sb15 Na4 Sb09 82.31(10) 2_645 1_545
Sb04 Na4 Sb09 77.35(10) . 1_545
Zn9 Na4 Zn19 72.71(10) 2_645 4_566
Sb18 Na4 Zn19 46.06(7) 4_566 4_566
Zn21 Na4 Zn19 172.00(16) 2_545 4_566
Sb02 Na4 Zn19 138.68(14) 2_545 4_566
Sb18 Na4 Zn19 126.39(14) 2_545 4_566
Sb15 Na4 Zn19 45.20(6) 2_645 4_566
Sb04 Na4 Zn19 74.99(9) . 4_566
Sb09 Na4 Zn19 120.34(13) 1_545 4_566
Zn9 Na4 Na4 150.4(2) 2_645 3_556
Sb18 Na4 Na4 56.76(12) 4_566 3_556
Zn21 Na4 Na4 93.46(17) 2_545 3_556
Sb02 Na4 Na4 94.45(17) 2_545 3_556
Sb18 Na4 Na4 53.19(11) 2_545 3_556
Sb15 Na4 Na4 100.86(18) 2_645 3_556
Sb04 Na4 Na4 143.9(2) . 3_556
Sb09 Na4 Na4 138.3(2) 1_545 3_556
Zn19 Na4 Na4 86.38(16) 4_566 3_556
Zn9 Na4 Na6 72.43(12) 2_645 1_545
Sb18 Na4 Na6 126.77(16) 4_566 1_545
Zn21 Na4 Na6 74.50(12) 2_545 1_545
Sb02 Na4 Na6 123.78(15) 2_545 1_545
Sb18 Na4 Na6 55.60(10) 2_545 1_545
Sb15 Na4 Na6 55.10(10) 2_645 1_545
Sb04 Na4 Na6 122.12(15) . 1_545
Sb09 Na4 Na6 57.14(10) 1_545 1_545
Zn19 Na4 Na6 97.50(13) 4_566 1_545
Na4 Na4 Na6 90.41(18) 3_556 1_545
Zn9 Na4 Na2 106.62(14) 2_645 .
Sb18 Na4 Na2 55.99(10) 4_566 .
Zn21 Na4 Na2 103.39(14) 2_545 .
Sb02 Na4 Na2 54.08(10) 2_545 .
Sb18 Na4 Na2 124.41(15) 2_545 .
Sb15 Na4 Na2 126.37(14) 2_645 .
Sb04 Na4 Na2 56.63(10) . .
Sb09 Na4 Na2 120.23(15) 1_545 .
Zn19 Na4 Na2 84.60(12) 4_566 .
Na4 Na4 Na2 91.51(17) 3_556 .
Na6 Na4 Na2 177.23(17) 1_545 .
Zn37 Na5 Zn7 153.9(4) . 2_655
Zn37 Na5 Sb16 52.1(3) . 4_566
Zn7 Na5 Sb16 148.4(2) 2_655 4_566
Zn37 Na5 Sb13 53.6(2) . 2_655
Zn7 Na5 Sb13 121.37(18) 2_655 2_655
Sb16 Na5 Sb13 88.55(14) 4_566 2_655
Zn37 Na5 Sb16 150.0(4) . 2_655
Zn7 Na5 Sb16 52.05(9) 2_655 2_655
Sb16 Na5 Sb16 114.40(19) 4_566 2_655
Sb13 Na5 Sb16 104.82(16) 2_655 2_655
Zn37 Na5 Zn31 9.4(3) . 4_566
Zn7 Na5 Zn31 161.3(2) 2_655 4_566
Sb16 Na5 Zn31 48.17(9) 4_566 4_566
Sb13 Na5 Zn31 49.39(9) 2_655 4_566
Sb16 Na5 Zn31 140.7(2) 2_655 4_566
Zn37 Na5 Sb05 126.5(3) . .
Zn7 Na5 Sb05 48.91(9) 2_655 .
Sb16 Na5 Sb05 104.88(16) 4_566 .
Sb13 Na5 Sb05 161.9(2) 2_655 .
Sb16 Na5 Sb05 80.90(13) 2_655 .
Zn31 Na5 Sb05 133.64(19) 4_566 .
Zn37 Na5 Zn15 66.8(3) . 2_655
Zn7 Na5 Zn15 89.99(16) 2_655 2_655
Sb16 Na5 Zn15 118.85(17) 4_566 2_655
Sb13 Na5 Zn15 52.15(9) 2_655 2_655
Sb16 Na5 Zn15 119.44(17) 2_655 2_655
Zn31 Na5 Zn15 71.65(13) 4_566 2_655
Sb05 Na5 Zn15 109.99(18) . 2_655
Zn37 Na5 Sb07 57.3(3) . .
Zn7 Na5 Sb07 98.79(17) 2_655 .
Sb16 Na5 Sb07 92.02(14) 4_566 .
Sb13 Na5 Sb07 87.45(14) 2_655 .
Sb16 Na5 Sb07 150.71(19) 2_655 .
Zn31 Na5 Sb07 66.69(13) 4_566 .
Sb05 Na5 Sb07 80.17(13) . .
Zn15 Na5 Sb07 48.93(9) 2_655 .
Zn37 Na5 Na5 104.3(4) . 3_666
Zn7 Na5 Na5 101.7(2) 2_655 3_666
Sb16 Na5 Na5 58.17(16) 4_566 3_666
Sb13 Na5 Na5 102.4(2) 2_655 3_666
Sb16 Na5 Na5 56.23(16) 2_655 3_666
Zn31 Na5 Na5 96.5(2) 4_566 3_666
Sb05 Na5 Na5 95.0(2) . 3_666
Zn15 Na5 Na5 154.0(3) 2_655 3_666
Sb07 Na5 Na5 147.8(3) . 3_666
Zn37 Na5 Sb10 111.2(3) . 2_655
Zn7 Na5 Sb10 46.41(8) 2_655 2_655
Sb16 Na5 Sb10 163.01(19) 4_566 2_655
Sb13 Na5 Sb10 81.34(13) 2_655 2_655
Sb16 Na5 Sb10 81.56(12) 2_655 2_655
Zn31 Na5 Sb10 115.80(17) 4_566 2_655
Sb05 Na5 Sb10 82.62(13) . 2_655
Zn15 Na5 Sb10 44.41(8) 2_655 2_655
Sb07 Na5 Sb10 74.02(12) . 2_655
Na5 Na5 Sb10 137.4(3) 3_666 2_655
Zn37 Na5 Na1 109.6(3) . 2_655
Zn7 Na5 Na1 70.66(13) 2_655 2_655
Sb16 Na5 Na1 128.79(19) 4_566 2_655
Sb13 Na5 Na1 56.04(11) 2_655 2_655
Sb16 Na5 Na1 54.57(11) 2_655 2_655
Zn31 Na5 Na1 105.03(17) 4_566 2_655
Sb05 Na5 Na1 119.32(17) . 2_655
Zn15 Na5 Na1 70.16(13) 2_655 2_655
Sb07 Na5 Na1 118.53(18) . 2_655
Na5 Na5 Na1 91.8(2) 3_666 2_655
Sb10 Na5 Na1 54.80(11) 2_655 2_655
Sb14 Na6 Sb18 107.89(13) . 2
Sb14 Na6 Sb15 86.98(11) . 2_655
Sb18 Na6 Sb15 106.20(13) 2 2_655
Sb14 Na6 Sb12 89.86(11) . .
Sb18 Na6 Sb12 156.48(16) 2 .
Sb15 Na6 Sb12 89.63(11) 2_655 .
Sb14 Na6 Zn6 129.42(14) . .
Sb18 Na6 Zn6 106.22(13) 2 .
Sb15 Na6 Zn6 117.52(14) 2_655 .
Sb12 Na6 Zn6 50.36(7) . .
Sb14 Na6 Sb01 99.87(12) . 2
Sb18 Na6 Sb01 83.52(11) 2 2
Sb15 Na6 Sb01 165.94(16) 2_655 2
Sb12 Na6 Sb01 78.20(10) . 2
Zn6 Na6 Sb01 48.90(7) . 2
Sb14 Na6 Sb09 165.39(16) . .
Sb18 Na6 Sb09 85.89(11) 2 .
Sb15 Na6 Sb09 84.41(10) 2_655 .
Sb12 Na6 Sb09 78.32(10) . .
Zn6 Na6 Sb09 47.03(7) . .
Sb01 Na6 Sb09 86.22(11) 2 .
Sb14 Na6 Zn12 46.25(7) . 4_576
Sb18 Na6 Zn12 96.84(12) 2 4_576
Sb15 Na6 Zn12 45.88(6) 2_655 4_576
Sb12 Na6 Zn12 106.63(12) . 4_576
Zn6 Na6 Zn12 155.55(15) . 4_576
Sb01 Na6 Zn12 144.68(14) 2 4_576
Sb09 Na6 Zn12 129.09(13) . 4_576
Sb14 Na6 Na7 53.76(10) . .
Sb18 Na6 Na7 123.58(15) 2 .
Sb15 Na6 Na7 122.57(15) 2_655 .
Sb12 Na6 Na7 55.38(10) . .
Zn6 Na6 Na7 76.37(12) . .
Sb01 Na6 Na7 55.40(10) 2 .
Sb09 Na6 Na7 122.72(15) . .
Zn12 Na6 Na7 97.73(13) 4_576 .
Sb14 Na6 Na4 125.84(15) . 1_565
Sb18 Na6 Na4 55.50(10) 2 1_565
Sb15 Na6 Na4 57.98(10) 2_655 1_565
Sb12 Na6 Na4 125.61(15) . 1_565
Zn6 Na6 Na4 104.16(14) . 1_565
Sb01 Na6 Na4 124.31(15) 2 1_565
Sb09 Na6 Na4 57.93(10) . 1_565
Zn12 Na6 Na4 82.13(12) 4_576 1_565
Na7 Na6 Na4 179.01(18) . 1_565
Sb14 Na6 Na2 52.49(10) . 3_566
Sb18 Na6 Na2 55.41(10) 2 3_566
Sb15 Na6 Na2 100.09(13) 2_655 3_566
Sb12 Na6 Na2 139.94(15) . 3_566
Zn6 Na6 Na2 142.12(16) . 3_566
Sb01 Na6 Na2 93.79(13) 2 3_566
Sb09 Na6 Na2 140.91(15) . 3_566
Zn12 Na6 Na2 59.50(10) 4_576 3_566
Na7 Na6 Na2 87.60(14) . 3_566
Na4 Na6 Na2 91.48(14) 1_565 3_566
Zn13 Na7 Sb14 121.06(15) . .
Zn13 Na7 Zn10 90.83(12) . 3_566
Sb14 Na7 Zn10 147.74(16) . 3_566
Zn13 Na7 Sb12 52.61(8) . .
Sb14 Na7 Sb12 92.99(12) . .
Zn10 Na7 Sb12 104.24(13) 3_566 .
Zn13 Na7 Sb01 112.52(14) . 2
Sb14 Na7 Sb01 104.83(13) . 2
Zn10 Na7 Sb01 53.05(8) 3_566 2
Sb12 Na7 Sb01 80.71(10) . 2
Zn13 Na7 Sb19 50.17(7) . .
Sb14 Na7 Sb19 90.09(11) . .
Zn10 Na7 Sb19 116.85(14) 3_566 .
Sb12 Na7 Sb19 88.97(11) . .
Sb01 Na7 Sb19 162.19(16) 2 .
Zn13 Na7 Sb14 121.35(14) . 3_566
Sb14 Na7 Sb14 109.53(13) . 3_566
Zn10 Na7 Sb14 48.37(7) 3_566 3_566
Sb12 Na7 Sb14 152.33(15) . 3_566
Sb01 Na7 Sb14 78.16(10) 2 3_566
Sb19 Na7 Sb14 106.33(12) . 3_566
Zn13 Na7 Zn24 91.27(12) . 4_566
Sb14 Na7 Zn24 47.52(7) . 4_566
Zn10 Na7 Zn24 145.93(15) 3_566 4_566
Sb12 Na7 Zn24 103.93(12) . 4_566
Sb01 Na7 Zn24 151.63(15) 2 4_566
Sb19 Na7 Zn24 45.30(6) . 4_566
Sb14 Na7 Zn24 103.16(12) 3_566 4_566
Zn13 Na7 Na2 72.07(12) . .
Sb14 Na7 Na2 127.59(16) . .
Zn10 Na7 Na2 63.35(11) 3_566 .
Sb12 Na7 Na2 123.71(16) . .
Sb01 Na7 Na2 116.03(14) 2 .
Sb19 Na7 Na2 58.54(10) . .
Sb14 Na7 Na2 53.55(10) 3_566 .
Zn24 Na7 Na2 85.09(12) 4_566 .
Zn13 Na7 Na6 109.33(15) . .
Sb14 Na7 Na6 56.69(10) . .
Zn10 Na7 Na6 111.10(15) 3_566 .
Sb12 Na7 Na6 56.94(10) . .
Sb01 Na7 Na6 58.40(10) 2 .
Sb19 Na7 Na6 126.65(15) . .
Sb14 Na7 Na6 122.85(15) 3_566 .
Zn24 Na7 Na6 100.19(13) 4_566 .
Na2 Na7 Na6 174.43(17) . .
Zn13 Na7 Sb08 44.98(7) . .
Sb14 Na7 Sb08 165.91(15) . .
Zn10 Na7 Sb08 45.91(7) 3_566 .
Sb12 Na7 Sb08 76.33(10) . .
Sb01 Na7 Sb08 82.78(10) 2 .
Sb19 Na7 Sb08 80.68(10) . .
Sb14 Na7 Sb08 83.44(10) 3_566 .
Zn24 Na7 Sb08 125.58(13) 4_566 .
Na2 Na7 Sb08 55.53(10) . .
Na6 Na7 Sb08 121.41(14) . .
Zn13 Na7 Na7 153.7(2) . 3_566
Sb14 Na7 Na7 57.71(12) . 3_566
Zn10 Na7 Na7 96.28(17) 3_566 3_566
Sb12 Na7 Na7 146.9(2) . 3_566
Sb01 Na7 Na7 91.69(16) 2 3_566
Sb19 Na7 Na7 104.68(18) . 3_566
Sb14 Na7 Na7 51.81(11) 3_566 3_566
Zn24 Na7 Na7 68.97(13) 4_566 3_566
Na2 Na7 Na7 88.61(17) . 3_566
Na6 Na7 Na7 91.64(17) . 3_566
Sb08 Na7 Na7 134.94(19) . 3_566
Zn32 Na8 Zn34 157.1(5) 2_655 3_665
Zn32 Na8 Zn16 1.3(3) 2_655 2_655
Zn34 Na8 Zn16 157.3(4) 3_665 2_655
Zn32 Na8 Sb22 149.9(4) 2_655 4_565
Zn34 Na8 Sb22 51.1(3) 3_665 4_565
Zn16 Na8 Sb22 149.1(2) 2_655 4_565
Zn32 Na8 Zn11 85.1(3) 2_655 2_655
Zn34 Na8 Zn11 72.6(3) 3_665 2_655
Zn16 Na8 Zn11 85.60(17) 2_655 2_655
Sb22 Na8 Zn11 123.5(2) 4_565 2_655
Zn32 Na8 Sb20 117.9(4) 2_655 2_655
Zn34 Na8 Sb20 50.3(2) 3_665 2_655
Zn16 Na8 Sb20 119.0(2) 2_655 2_655
Sb22 Na8 Sb20 90.06(16) 4_565 2_655
Zn11 Na8 Sb20 50.76(10) 2_655 2_655
Zn32 Na8 Sb22 52.1(3) 2_655 2_655
Zn34 Na8 Sb22 143.5(4) 3_665 2_655
Zn16 Na8 Sb22 52.69(11) 2_655 2_655
Sb22 Na8 Sb22 113.0(2) 4_565 2_655
Zn11 Na8 Sb22 115.39(19) 2_655 2_655
Sb20 Na8 Sb22 104.96(18) 2_655 2_655
Zn32 Na8 Sb06 51.2(3) 2_655 .
Zn34 Na8 Sb06 132.3(3) 3_665 .
Zn16 Na8 Sb06 49.98(11) 2_655 .
Sb22 Na8 Sb06 104.54(18) 4_565 .
Zn11 Na8 Sb06 110.6(2) 2_655 .
Sb20 Na8 Sb06 161.2(2) 2_655 .
Sb22 Na8 Sb06 80.42(14) 2_655 .
Zn32 Na8 Zn27 161.6(4) 2_655 3_665
Zn34 Na8 Zn27 7.0(3) 3_665 3_665
Zn16 Na8 Zn27 162.1(2) 2_655 3_665
Sb22 Na8 Zn27 48.09(10) 4_565 3_665
Zn11 Na8 Zn27 76.52(14) 2_655 3_665
Sb20 Na8 Zn27 48.31(10) 2_655 3_665
Sb22 Na8 Zn27 136.6(2) 2_655 3_665
Sb06 Na8 Zn27 137.0(2) . 3_665
Zn32 Na8 Sb03 94.7(3) 2_655 .
Zn34 Na8 Sb03 67.3(3) 3_665 .
Zn16 Na8 Sb03 94.18(18) 2_655 .
Sb22 Na8 Sb03 97.34(17) 4_565 .
Zn11 Na8 Sb03 50.59(11) 2_655 .
Sb20 Na8 Sb03 87.71(16) 2_655 .
Sb22 Na8 Sb03 146.7(2) 2_655 .
Sb06 Na8 Sb03 78.91(15) . .
Zn27 Na8 Sb03 74.29(15) 3_665 .
Zn32 Na8 Na8 101.5(4) 2_655 3_665
Zn34 Na8 Na8 100.7(4) 3_665 3_665
Zn16 Na8 Na8 101.5(3) 2_655 3_665
Sb22 Na8 Na8 58.30(18) 4_565 3_665
Zn11 Na8 Na8 152.3(3) 2_655 3_665
Sb20 Na8 Na8 103.9(3) 2_655 3_665
Sb22 Na8 Na8 54.66(17) 2_655 3_665
Sb06 Na8 Na8 93.9(2) . 3_665
Zn27 Na8 Na8 94.6(3) 3_665 3_665
Sb03 Na8 Na8 152.4(3) . 3_665
Zn32 Na8 Na1 107.0(3) 2_655 .
Zn34 Na8 Na1 75.7(3) 3_665 .
Zn16 Na8 Na1 105.79(19) 2_655 .
Sb22 Na8 Na1 58.96(13) 4_565 .
Zn11 Na8 Na1 107.1(2) 2_655 .
Sb20 Na8 Na1 124.6(2) 2_655 .
Sb22 Na8 Na1 128.4(2) 2_655 .
Sb06 Na8 Na1 57.56(12) . .
Zn27 Na8 Na1 79.63(16) 3_665 .
Sb03 Na8 Na1 56.80(13) . .
Na8 Na8 Na1 96.8(2) 3_665 .

loop_
_geom_bond_atom_site_label_1
_geom_bond_atom_site_label_2
_geom_bond_distance
_geom_bond_site_symmetry_2
Sb01 Zn25 2.6946(15) .
Sb01 Zn2 2.7133(15) .
Sb01 Zn3 2.7549(14) .
Sb01 Zn6 2.7706(15) 2_545
Sb01 Zn24 2.8667(15) .
Sb01 Zn10 2.8728(16) 4_565
Sb01 Na7 3.271(5) 2_545
Sb01 Na6 3.385(5) 2_545
Sb02 Zn12 2.6511(14) .
Sb02 Zn6 2.6948(15) .
Sb02 Zn21 2.7026(17) .
Sb02 Zn36 2.743(10) .
Sb02 Zn30 2.7631(17) .
Sb02 Zn2 2.8046(15) 2
Sb02 Na4 3.246(5) 2
Sb02 Na2 3.246(5) 2
Sb03 Zn33 2.71(3) .
Sb03 Zn14 2.7549(15) .
Sb03 Zn1 2.7758(14) .
Sb03 Zn9 2.7854(15) .
Sb03 Zn20 2.7937(16) .
Sb03 Zn11 2.7998(16) 2_655
Sb03 Zn18 2.8277(15) .
Sb03 Na1 3.314(5) .
Sb03 Na8 3.362(7) .
Sb04 Zn29 2.6767(17) .
Sb04 Zn35 2.71(3) .
Sb04 Zn11 2.7558(15) .
Sb04 Zn9 2.7648(15) 2_645
Sb04 Zn2 2.7713(14) .
Sb04 Zn26 2.7809(15) .
Sb04 Zn3 2.7870(15) .
Sb04 Na4 3.396(5) .
Sb04 Na2 3.438(5) .
Sb05 Zn22 2.5688(15) .
Sb05 Zn7 2.6313(15) 2_655
Sb05 Zn33 2.67(3) .
Sb05 Zn4 2.7011(14) .
Sb05 Zn1 2.7069(14) .
Sb05 Zn20 2.7659(15) .
Sb05 Na5 3.277(6) .
Sb05 Na3 3.562(5) .
Sb06 Zn32 2.603(13) 2_655
Sb06 Zn5 2.6566(14) .
Sb06 Zn16 2.678(3) 2_655
Sb06 Zn1 2.6948(14) .
Sb06 Zn8 2.7283(15) .
Sb06 Zn4 2.7603(15) .
Sb06 Na8 3.247(6) .
Sb06 Na1 3.307(5) .
Sb07 Zn29 2.6846(16) .
Sb07 Zn8 2.7108(15) .
Sb07 Zn15 2.7405(16) 2_655
Sb07 Zn13 2.7629(15) .
Sb07 Zn35 2.83(3) .
Sb07 Zn4 2.8402(14) .
Sb07 Zn37 2.974(18) .
Sb07 Na3 3.213(5) .
Sb07 Na5 3.327(6) .
Sb08 Zn21 2.6333(16) .
Sb08 Zn13 2.6474(15) .
Sb08 Zn2 2.6596(15) .
Sb08 Zn10 2.7040(15) 3_566
Sb08 Zn36 2.959(13) .
Sb08 Na2 3.388(5) .
Sb08 Na7 3.669(5) .
Sb09 Zn6 2.6833(15) .
Sb09 Zn9 2.7356(14) 2_655
Sb09 Zn10 2.7530(15) 4_575
Sb09 Zn18 2.7921(15) 2_655
Sb09 Zn3 2.8201(15) 1_565
Sb09 Zn21 3.1165(19) 2
Sb09 Na6 3.414(5) .
Sb09 Na4 3.444(5) 1_565
Sb10 Zn15 2.6529(15) .
Sb10 Zn1 2.6705(15) .
Sb10 Zn7 2.7102(15) .
Sb10 Zn28 2.7915(16) 2_645
Sb10 Zn16 2.870(4) .
Sb10 Zn8 2.9646(16) 2_645
Sb10 Na1 3.395(5) .
Sb10 Na5 3.669(6) 2_645
Sb11 Zn32 2.614(13) .
Sb11 Zn4 2.6358(15) .
Sb11 Zn11 2.6423(15) .
Sb11 Zn16 2.656(3) .
Sb11 Zn23 2.7640(16) .
Sb11 Zn7 2.7859(15) .
Sb11 Zn35 2.79(5) .
Sb11 Zn33 2.92(3) 2_645
Sb11 Na3 3.423(5) .
Sb12 Zn15 2.7099(15) 2_655
Sb12 Zn30 2.7131(17) .
Sb12 Zn36 2.761(10) .
Sb12 Zn14 2.8085(15) 2_655
Sb12 Zn6 2.8086(14) .
Sb12 Zn13 2.8206(16) .
Sb12 Zn18 2.9097(16) 2_655
Sb12 Na7 3.235(5) .
Sb12 Na6 3.294(5) .
Sb13 Zn22 2.5914(15) 4_565
Sb13 Zn14 2.6458(15) .
Sb13 Zn17 2.6660(15) 2_645
Sb13 Zn31 2.723(2) 3_655
Sb13 Zn37 2.754(10) 2_645
Sb13 Zn15 2.8745(16) .
Sb13 Na5 3.251(6) 2_645
Sb13 Na1 3.294(5) .
Sb14 Zn10 2.6796(15) .
Sb14 Zn24 2.6797(15) 4_566
Sb14 Zn12 2.6864(15) 4_576
Sb14 Zn17 2.8039(15) .
Sb14 Na7 3.130(5) .
Sb14 Na2 3.146(5) 3_566
Sb14 Na6 3.243(5) .
Sb14 Na7 3.366(5) 3_566
Sb15 Zn12 2.6779(14) 3_665
Sb15 Zn14 2.6846(15) .
Sb15 Zn34 2.685(11) 3_665
Sb15 Zn19 2.6941(15) 3_665
Sb15 Zn9 2.7294(15) .
Sb15 Zn27 2.742(2) 3_665
Sb15 Na6 3.282(5) 2_645
Sb15 Na4 3.393(5) 2_655
Sb16 Zn31 2.636(2) .
Sb16 Zn37 2.651(11) 4_565
Sb16 Zn5 2.6802(15) .
Sb16 Zn23 2.7288(15) .
Sb16 Zn7 2.7799(15) .
Sb16 Na5 3.191(6) 4_565
Sb16 Na1 3.219(5) .
Sb16 Na3 3.258(5) 4_565
Sb16 Na5 3.261(6) 2_645
Sb17 Sb25 0.47(2) 4_565
Sb17 Zn3 2.6194(15) .
Sb17 Zn23 2.6198(16) .
Sb17 Zn20 2.6346(17) 2_645
Sb17 Zn33 2.67(3) 2_645
Sb17 Zn24 2.7537(16) .
Sb17 Zn17 2.8041(17) 4_565
Sb17 Sb26 3.07(3) .
Sb25 Zn20 2.28(2) 3_666
Sb25 Zn17 2.46(2) .
Sb25 Zn33 2.52(3) 3_666
Sb25 Zn3 2.80(2) 4_566
Sb25 Zn24 2.86(2) 4_566
Sb25 Zn23 2.92(2) 4_566
Sb18 Zn25 2.6373(15) .
Sb18 Zn19 2.6646(15) .
Sb18 Zn21 2.6840(16) .
Sb18 Zn26 2.9213(15) 4_565
Sb18 Na4 3.113(5) 4_565
Sb18 Na4 3.252(5) 2
Sb18 Na6 3.256(5) 2_545
Sb18 Na2 3.307(5) 4_565
Sb19 Zn31 2.617(2) 4_566
Sb19 Zn24 2.6171(15) 4_566
Sb19 Zn26 2.6182(16) .
Sb19 Zn37 2.691(11) .
Sb19 Zn13 2.7344(15) .
Sb19 Zn25 3.0889(16) 4_566
Sb19 Na7 3.311(5) .
Sb19 Na2 3.389(5) .
Sb20 Zn26 2.6339(15) .
Sb20 Zn34 2.636(12) 4_566
Sb20 Zn5 2.6410(14) 4_566
Sb20 Zn27 2.678(2) 4_566
Sb20 Zn11 2.7372(15) .
Sb20 Zn19 2.8853(15) 4_566
Sb20 Na8 3.206(6) 2_645
Sb20 Na3 3.216(5) .
Sb21 Sb26 0.77(3) .
Sb21 Zn29 2.6233(17) .
Sb21 Zn25 2.6731(15) .
Sb21 Zn23 2.7354(15) .
Sb21 Zn35 2.79(3) .
Sb21 Sb24 2.8891(15) .
Sb21 Zn5 2.9238(15) .
Sb21 Sb27 3.225(9) .
Sb26 Zn23 2.19(2) .
Sb26 Zn25 2.63(2) .
Sb26 Zn35 2.63(4) .
Sb26 Zn29 2.67(2) .
Sb26 Zn5 3.03(2) .
Sb22 Zn22 2.6137(16) .
Sb22 Zn34 2.625(11) 2_645
Sb22 Zn27 2.632(2) 2_645
Sb22 Zn32 2.636(13) .
Sb22 Zn28 2.6985(16) 2_645
Sb22 Zn16 2.809(3) .
Sb22 Na8 3.105(7) 4_566
Sb22 Na8 3.238(6) 2_645
Sb22 Na3 3.266(5) .
Sb22 Na1 3.323(5) 4_566
Sb23 Zn28 2.5925(16) .
Sb23 Zn18 2.6552(15) 2_655
Sb23 Zn17 2.7555(15) 4_575
Sb23 Zn20 2.7818(16) 2_655
Sb23 Zn12 2.8092(15) .
Sb23 Zn30 2.868(2) .
Sb24 Zn30 2.666(2) .
Sb24 Zn8 2.679(2) .
Sb24 Zn36 2.682(10) .
Sb24 Zn19 2.689(2) .
Sb24 Zn28 2.936(2) .
Sb24 Zn27 3.171(5) .
Sb27 Zn30 2.449(11) .
Sb27 Zn36 2.562(16) .
Sb27 Zn28 2.695(11) .
Sb27 Zn8 2.733(12) .
Sb27 Zn19 2.743(12) .
Sb27 Zn27 3.075(13) .
Zn1 Zn20 2.7244(18) .
Zn1 Zn4 2.7907(18) .
Zn1 Zn33 2.80(3) .
Zn1 Na1 3.219(5) .
Zn2 Zn3 2.7931(18) .
Zn2 Zn6 2.8502(18) 2_545
Zn2 Na2 3.197(5) .
Zn3 Zn10 2.9079(18) 4_565
Zn3 Zn9 3.1573(18) 2_645
Zn4 Zn8 2.7035(18) .
Zn4 Na3 3.242(5) .
Zn5 Zn23 2.8103(19) .
Zn5 Na3 3.518(5) 4_565
Zn6 Zn30 2.716(2) .
Zn6 Zn36 2.853(11) .
Zn6 Na6 3.307(5) .
Zn7 Zn23 2.7236(19) .
Zn7 Zn33 2.91(3) 2_645
Zn7 Na5 3.062(6) 2_645
Zn8 Zn28 2.926(2) .
Zn8 Zn16 2.985(3) 2_655
Zn9 Zn18 2.8330(18) .
Zn9 Zn11 2.9191(18) 2_655
Zn9 Na4 3.080(5) 2_655
Zn10 Na7 3.158(5) 3_566
Zn10 Na2 3.570(5) 3_566
Zn11 Zn35 2.74(4) .
Zn11 Na8 3.179(7) 2_645
Zn12 Zn17 2.9606(19) 4_575
Zn12 Na6 3.558(5) 4_575
Zn12 Na2 3.650(5) 2
Zn13 Zn15 2.9007(18) 2_655
Zn13 Zn29 2.991(2) .
Zn13 Na7 3.127(5) .
Zn13 Zn36 3.147(12) .
Zn14 Zn18 2.9357(19) .
Zn14 Na1 3.511(5) .
Zn15 Na5 3.289(6) 2_645
Zn16 Zn28 2.694(3) 2_645
Zn16 Na8 3.083(7) 2_645
Zn32 Na8 2.641(15) 2_645
Zn32 Zn28 2.945(13) 2_645
Zn17 Zn24 2.7895(19) 4_566
Zn18 Zn20 3.0050(19) .
Zn19 Zn27 2.625(3) .
Zn19 Zn26 2.7181(19) 4_565
Zn19 Zn34 2.874(13) .
Zn19 Na4 3.600(5) 4_565
Zn20 Zn33 1.36(3) .
Zn33 Zn23 3.08(3) 2_655
Zn21 Zn36 2.639(12) .
Zn21 Na4 3.232(5) 2
Zn22 Na1 3.210(5) 4_566
Zn22 Na3 3.559(5) .
Zn23 Zn35 3.14(4) .
Zn24 Zn25 2.862(2) .
Zn24 Na7 3.475(5) 4_565
Zn25 Zn26 3.0756(19) 4_565
Zn26 Na2 3.126(5) .
Zn27 Zn34 0.529(13) .
Zn27 Zn28 2.986(4) .
Zn27 Na8 3.333(7) 3_665
Zn34 Na8 2.972(15) 3_665
Zn29 Zn35 0.99(5) .
Zn30 Zn36 0.871(13) .
Zn31 Zn37 0.683(15) 4_565
Zn31 Na5 3.266(7) 4_565
Zn37 Na5 2.795(16) .
Na1 Na8 3.593(8) .
Na1 Na5 3.707(8) 2_645
Na1 Na3 3.979(6) 4_565
Na2 Na7 3.602(6) .
Na2 Na6 3.786(7) 3_566
Na3 Na5 3.712(7) .
Na3 Na8 3.731(8) 2_645
Na4 Na4 3.655(9) 3_556
Na4 Na6 3.681(6) 1_545
Na5 Na5 3.495(12) 3_666
Na6 Na7 3.636(6) .
Na7 Na7 3.753(9) 3_566
Na8 Na8 3.504(14) 3_665
